data_7128315
loop_
_publ_author_name
'Taher, Deeb'
'Wilson, Jessica R.'
'Ritch, Grayson'
'Zeller, Matthias'
'Szymczak, Nathaniel K.'

_publ_section_title
;
 Late-stage ligand functionalization <i>via</i> the Staudinger reaction
 using phosphine-appended 2,2'-bipyridine.
;
_journal_issue 46
_journal_name_full 'Chemical communications (Cambridge, England)'
_journal_page_first 5718
_journal_page_last 5721
_journal_paper_doi 10.1039/d1cc01407b
_journal_volume 57
_journal_year 2021
_chemical_formula_moiety
'C48 H39 Br0.37 Cl0.63 Fe N5 P2, C46 H36 Br0.27 Cl0.73 Fe N4 P2, C46 H36 Br0.22 Cl0.77 Fe N4 P2, 3(F6 P3), 4.38(C4 H10 O)'
_chemical_formula_sum 'C157.51 H154.77 Br0.87 Cl2.13 F18 Fe3 N13 O4.38 P9'
_chemical_formula_weight 3233.35
_space_group_crystal_system triclinic
_space_group_IT_number 2
_space_group_name_Hall '-P 1'
_space_group_name_H-M_alt 'P -1'
_atom_sites_solution_hydrogens geom
_atom_sites_solution_primary direct
_atom_sites_solution_secondary difmap
_audit_creation_method SHELXL-2018/3
_audit_update_record
;
2021-03-13 deposited with the CCDC.	2021-04-28 downloaded from the CCDC.
;
_cell_angle_alpha 85.5320(10)
_cell_angle_beta 81.3540(10)
_cell_angle_gamma 82.679(2)
_cell_formula_units_Z 2
_cell_length_a 15.2634(3)
_cell_length_b 20.6508(4)
_cell_length_c 24.3094(3)
_cell_measurement_reflns_used 25547
_cell_measurement_temperature 85(2)
_cell_measurement_theta_max 68.3460
_cell_measurement_theta_min 2.9350
_cell_volume 7500.0(2)
_computing_cell_refinement 'CrysAlisPro 1.171.38.41 (Rigaku OD, 2015)'
_computing_data_collection 'CrysAlisPro 1.171.38.41 (Rigaku OD, 2015)'
_computing_data_reduction 'CrysAlisPro 1.171.38.41 (Rigaku OD, 2015)'
_computing_structure_refinement
;  
SHELXL-2018/3 (Sheldrick, 2015, 2018), 
SHELXLE Rev1005 (H\"ubschle et al., 2011)
;
_computing_structure_solution 'SHELXS-97 (Sheldrick, 2008)'
_diffrn_ambient_temperature 85(2)
_diffrn_measured_fraction_theta_full 0.978
_diffrn_measured_fraction_theta_max 0.960
_diffrn_measurement_device 'Rigaku AFC10K Saturn 944+ CCD-based X-ray diffractometer'
_diffrn_measurement_device_type 'dtrek-CrysAlisPro-abstract goniometer imported rigaku-d*trek images'
_diffrn_measurement_method '\w scans'
_diffrn_radiation_monochromator graphite
_diffrn_radiation_type CuK\a
_diffrn_radiation_wavelength 1.54178
_diffrn_reflns_av_R_equivalents 0.0824
_diffrn_reflns_av_unetI/netI 0.0637
_diffrn_reflns_Laue_measured_fraction_full 0.978
_diffrn_reflns_Laue_measured_fraction_max 0.960
_diffrn_reflns_limit_h_max 18
_diffrn_reflns_limit_h_min -18
_diffrn_reflns_limit_k_max 24
_diffrn_reflns_limit_k_min -25
_diffrn_reflns_limit_l_max 29
_diffrn_reflns_limit_l_min -29
_diffrn_reflns_number 115627
_diffrn_reflns_point_group_measured_fraction_full 0.978
_diffrn_reflns_point_group_measured_fraction_max 0.960
_diffrn_reflns_theta_full 67.679
_diffrn_reflns_theta_max 69.557
_diffrn_reflns_theta_min 2.754
_diffrn_source 'Cu-target micro-focus rotating anode'
_diffrn_source_type 'Micromax-007HF (Cu) micro-focus rotating anode'
_exptl_absorpt_coefficient_mu 4.515
_exptl_absorpt_correction_T_max 1.00000
_exptl_absorpt_correction_T_min 0.48317
_exptl_absorpt_correction_type multi-scan
_exptl_absorpt_process_details
;
CrysAlisPro 1.171.38.41 (Rigaku Oxford Diffraction, 2015)
Empirical absorption correction using spherical harmonics,
 implemented in SCALE3 ABSPACK scaling algorithm.
;
_exptl_crystal_colour brown
_exptl_crystal_density_diffrn 1.432
_exptl_crystal_description plate
_exptl_crystal_F_000 3335
_exptl_crystal_size_max 0.120
_exptl_crystal_size_mid 0.080
_exptl_crystal_size_min 0.050
_refine_diff_density_max 0.713
_refine_diff_density_min -0.706
_refine_diff_density_rms 0.080
_refine_ls_extinction_method none
_refine_ls_goodness_of_fit_ref 1.022
_refine_ls_hydrogen_treatment constr
_refine_ls_matrix_type full
_refine_ls_number_parameters 2108
_refine_ls_number_reflns 27094
_refine_ls_number_restraints 762
_refine_ls_restrained_S_all 1.038
_refine_ls_R_factor_all 0.0742
_refine_ls_R_factor_gt 0.0610
_refine_ls_shift/su_max 0.004
_refine_ls_shift/su_mean 0.000
_refine_ls_structure_factor_coef Fsqd
_refine_ls_weighting_details 'w=1/[\s^2^(Fo^2^)+(0.0825P)^2^+8.3729P] where P=(Fo^2^+2Fc^2^)/3'
_refine_ls_weighting_scheme calc
_refine_ls_wR_factor_gt 0.1543
_refine_ls_wR_factor_ref 0.1673
_reflns_Friedel_coverage 0.000
_reflns_number_gt 22290
_reflns_number_total 27094
_reflns_threshold_expression 'I > 2\s(I)'
_cod_data_source_file d1cc01407b2.cif
_cod_data_source_block gr569
_cod_depositor_comments 'Adding full bibliography for 7128313--7128317.cif.'
_cod_database_code 7128315
_shelx_shelxl_version_number 2018/3
_shelx_space_group_comment
;
The symmetry employed for this shelxl refinement is uniquely defined
by the following loop, which should always be used as a source of
symmetry information in preference to the above space-group names.
They are only intended as comments.
;
_shelx_estimated_absorpt_t_min 0.613
_shelx_estimated_absorpt_t_max 0.806

loop_
_space_group_symop_operation_xyz
'x, y, z'
'-x, -y, -z'

loop_
_atom_site_label
_atom_site_type_symbol
_atom_site_fract_x
_atom_site_fract_y
_atom_site_fract_z
_atom_site_U_iso_or_equiv
_atom_site_adp_type
_atom_site_occupancy
_atom_site_site_symmetry_order
_atom_site_calc_flag
_atom_site_refinement_flags_posn
_atom_site_refinement_flags_adp
_atom_site_refinement_flags_occupancy
_atom_site_disorder_assembly
_atom_site_disorder_group
Fe1 Fe 0.97979(4) 0.49560(3) 0.15608(2) 0.03352(15) Uani 1 1 d . . . . .
Cl1 Cl 0.94106(5) 0.61056(4) 0.13141(3) 0.0399(3) Uani 0.773(4) 1 d . . P A 1
Br1 Br 0.94106(5) 0.61056(4) 0.13141(3) 0.0399(3) Uani 0.227(4) 1 d . . P A 2
Fe2 Fe 0.48786(4) 0.18222(3) 0.47297(2) 0.02839(14) Uani 1 1 d . . . . .
Cl2 Cl 0.45084(5) 0.17042(3) 0.57347(3) 0.0368(3) Uani 0.726(4) 1 d . . P B 1
Br2 Br 0.45084(5) 0.17042(3) 0.57347(3) 0.0368(3) Uani 0.274(4) 1 d . . P B 2
Fe3 Fe 0.28243(4) 0.92723(3) 0.06853(2) 0.02780(14) Uani 1 1 d . . . . .
Cl3 Cl 0.41057(4) 0.83717(3) 0.06871(2) 0.0344(2) Uani 0.626(4) 1 d . . P C 1
Br3 Br 0.41057(4) 0.83717(3) 0.06871(2) 0.0344(2) Uani 0.374(4) 1 d . . P C 2
P1 P 1.18896(6) 0.49676(5) 0.15241(4) 0.0334(2) Uani 1 1 d . . . . .
P2 P 0.77860(7) 0.46404(5) 0.18143(4) 0.0366(2) Uani 1 1 d . . . . .
P3 P 0.69551(6) 0.18255(4) 0.47273(4) 0.0286(2) Uani 1 1 d . . . . .
P4 P 0.28928(6) 0.20218(5) 0.44419(4) 0.0308(2) Uani 1 1 d . . . . .
P5 P 0.30149(6) 0.97111(5) 0.18996(4) 0.0297(2) Uani 1 1 d . . . . .
P6 P 0.25985(6) 0.87832(4) -0.05092(3) 0.02800(19) Uani 1 1 d . . . . .
P7 P 0.04533(8) 0.27454(5) 0.14833(4) 0.0443(3) Uani 1 1 d . . . . .
P8 P 0.53946(8) 0.12348(5) 0.28471(4) 0.0416(3) Uani 1 1 d . . . . .
P9 P 0.500000 0.500000 0.000000 0.0399(3) Uani 1 2 d S . P . .
P10 P 0.000000 0.000000 0.500000 0.0391(3) Uani 1 2 d S . P . .
F1 F 0.0634(2) 0.20115(13) 0.12981(11) 0.0584(7) Uani 1 1 d . . . . .
F2 F 0.0881(2) 0.29966(15) 0.08804(11) 0.0656(8) Uani 1 1 d . . . . .
F3 F -0.04991(19) 0.28302(17) 0.12820(12) 0.0682(8) Uani 1 1 d . . . . .
F4 F 0.00185(19) 0.24965(12) 0.20914(10) 0.0546(7) Uani 1 1 d . . . . .
F5 F 0.1416(2) 0.26493(15) 0.16833(13) 0.0655(8) Uani 1 1 d . . . . .
F6 F 0.0291(2) 0.34721(13) 0.16819(13) 0.0691(8) Uani 1 1 d . . . . .
F7 F 0.5333(2) 0.16537(14) 0.33781(11) 0.0690(9) Uani 1 1 d . . . . .
F8 F 0.58638(18) 0.06200(14) 0.31751(10) 0.0584(7) Uani 1 1 d . . . . .
F9 F 0.63508(19) 0.14643(15) 0.26097(10) 0.0599(7) Uani 1 1 d . . . . .
F10 F 0.4921(2) 0.18455(14) 0.25214(12) 0.0669(8) Uani 1 1 d . . . . .
F11 F 0.44422(16) 0.09959(12) 0.30842(10) 0.0473(6) Uani 1 1 d . . . . .
F12 F 0.54631(17) 0.08131(13) 0.23163(9) 0.0494(6) Uani 1 1 d . . . . .
F13 F 0.46252(17) 0.46866(12) 0.05987(10) 0.0536(7) Uani 1 1 d . . . . .
F14 F 0.50808(19) 0.56636(12) 0.02714(11) 0.0552(7) Uani 1 1 d . . . . .
F15 F 0.59955(16) 0.47240(13) 0.00981(11) 0.0541(7) Uani 1 1 d . . . . .
F16 F 0.10065(15) 0.01621(13) 0.48356(10) 0.0516(7) Uani 1 1 d . . . . .
F17 F -0.03442(15) 0.06547(12) 0.46537(10) 0.0468(6) Uani 1 1 d . . . . .
F18 F 0.01035(17) -0.03961(13) 0.44528(10) 0.0510(6) Uani 1 1 d . . . . .
N1 N 1.0797(2) 0.46138(15) 0.08804(12) 0.0327(7) Uani 1 1 d . . . . .
N2 N 0.9136(2) 0.44738(15) 0.09979(13) 0.0337(7) Uani 1 1 d . . . . .
N3 N 1.0954(2) 0.49757(15) 0.19244(13) 0.0334(7) Uani 1 1 d . . . . .
N4 N 0.8625(2) 0.47840(17) 0.20826(13) 0.0376(7) Uani 1 1 d . . . . .
N5 N 0.5874(2) 0.09897(15) 0.45413(12) 0.0298(7) Uani 1 1 d . . . . .
N6 N 0.4227(2) 0.10743(15) 0.44190(11) 0.0293(6) Uani 1 1 d . . . . .
N7 N 0.6047(2) 0.22790(14) 0.46444(12) 0.0305(6) Uani 1 1 d . . . . .
N8 N 0.3724(2) 0.23826(15) 0.45318(12) 0.0307(7) Uani 1 1 d . . . . .
N9 N 0.3527(2) 1.00866(14) 0.08462(12) 0.0288(6) Uani 1 1 d . . . . .
N10 N 0.3385(2) 0.97035(14) -0.01207(11) 0.0281(6) Uani 1 1 d . . . . .
N11 N 0.2519(2) 0.92710(14) 0.15747(12) 0.0296(6) Uani 1 1 d . . . . .
N12 N 0.2171(2) 0.87757(15) 0.01307(12) 0.0292(6) Uani 1 1 d . . . . .
N13 N 0.1673(2) 1.00884(15) 0.06351(12) 0.0324(7) Uani 1 1 d . . . . .
C1 C 1.1672(3) 0.46662(19) 0.08887(16) 0.0361(9) Uani 1 1 d . . . . .
C2 C 1.2321(3) 0.4498(2) 0.04412(16) 0.0394(9) Uani 1 1 d . . . . .
H2 H 1.293058 0.454170 0.045146 0.047 Uiso 1 1 calc R U . . .
C3 C 1.2059(3) 0.4266(2) -0.00185(16) 0.0387(9) Uani 1 1 d . . . . .
H3 H 1.248750 0.415530 -0.033252 0.046 Uiso 1 1 calc R U . . .
C4 C 1.1172(3) 0.41958(19) -0.00212(16) 0.0371(9) Uani 1 1 d . . . . .
H4 H 1.098863 0.402774 -0.033291 0.045 Uiso 1 1 calc R U . . .
C5 C 1.0547(3) 0.43742(18) 0.04390(15) 0.0339(8) Uani 1 1 d . . . . .
C6 C 0.9587(3) 0.42999(18) 0.05031(15) 0.0320(8) Uani 1 1 d . . . . .
C7 C 0.9168(3) 0.40552(19) 0.01071(16) 0.0366(9) Uani 1 1 d . . . . .
H7 H 0.949498 0.393406 -0.024103 0.044 Uiso 1 1 calc R U . . .
C8 C 0.8265(3) 0.3991(2) 0.02281(16) 0.0390(9) Uani 1 1 d . . . . .
H8 H 0.796538 0.383345 -0.004050 0.047 Uiso 1 1 calc R U . . .
C9 C 0.7802(3) 0.4157(2) 0.07435(16) 0.0419(9) Uani 1 1 d . . . . .
H9 H 0.718685 0.410567 0.083870 0.050 Uiso 1 1 calc R U . . .
C10 C 0.8269(3) 0.4401(2) 0.11168(16) 0.0370(9) Uani 1 1 d . . . . .
C11 C 1.2265(3) 0.5755(2) 0.13511(16) 0.0385(9) Uani 1 1 d . . . . .
C12 C 1.3143(3) 0.5837(2) 0.11248(16) 0.0404(9) Uani 1 1 d . . . . .
H12 H 1.357323 0.546518 0.106305 0.048 Uiso 1 1 calc R U . . .
C13 C 1.3387(3) 0.6460(2) 0.09904(17) 0.0447(10) Uani 1 1 d . . . . .
H13 H 1.398842 0.651491 0.084489 0.054 Uiso 1 1 calc R U . . .
C14 C 1.2769(3) 0.6991(2) 0.10664(19) 0.0503(11) Uani 1 1 d . . . . .
H14 H 1.294340 0.741809 0.098713 0.060 Uiso 1 1 calc R U . . .
C15 C 1.1896(3) 0.6916(2) 0.1256(2) 0.0556(12) Uani 1 1 d . . . . .
H15 H 1.146158 0.728886 0.128522 0.067 Uiso 1 1 calc R U . . .
C16 C 1.1640(3) 0.6298(2) 0.1407(2) 0.0515(12) Uani 1 1 d . . . . .
H16 H 1.103536 0.624929 0.154917 0.062 Uiso 1 1 calc R U . . .
C17 C 1.2808(3) 0.4429(2) 0.17536(16) 0.0390(9) Uani 1 1 d . . . . .
C18 C 1.3405(3) 0.4665(2) 0.20476(18) 0.0465(10) Uani 1 1 d . . . . .
H18 H 1.338108 0.512222 0.208266 0.056 Uiso 1 1 calc R U . . .
C19 C 1.4031(3) 0.4238(3) 0.22880(19) 0.0529(12) Uani 1 1 d . . . . .
H19 H 1.444032 0.440168 0.248453 0.063 Uiso 1 1 calc R U . . .
C20 C 1.4063(3) 0.3573(2) 0.22435(18) 0.0516(12) Uani 1 1 d . . . . .
H20 H 1.448079 0.327885 0.241986 0.062 Uiso 1 1 calc R U . . .
C21 C 1.3482(3) 0.3333(2) 0.19398(19) 0.0504(12) Uani 1 1 d . . . . .
H21 H 1.351999 0.287598 0.189772 0.060 Uiso 1 1 calc R U . . .
C22 C 1.2850(3) 0.3759(2) 0.16991(18) 0.0428(10) Uani 1 1 d . . . . .
H22 H 1.244665 0.359414 0.149792 0.051 Uiso 1 1 calc R U . . .
C23 C 1.0932(3) 0.5151(2) 0.24881(17) 0.0395(9) Uani 1 1 d . . . . .
C24 C 1.1416(3) 0.4759(3) 0.28550(18) 0.0508(11) Uani 1 1 d . . . . .
H24 H 1.176978 0.436961 0.273404 0.061 Uiso 1 1 calc R U . . .
C25 C 1.1381(4) 0.4935(3) 0.3401(2) 0.0612(14) Uani 1 1 d . . . . .
H25 H 1.172169 0.467167 0.364968 0.073 Uiso 1 1 calc R U . . .
C26 C 1.0862(4) 0.5484(4) 0.3577(2) 0.0754(17) Uani 1 1 d . . . . .
H26 H 1.083956 0.560294 0.394911 0.090 Uiso 1 1 calc R U . . .
C27 C 1.0366(5) 0.5868(4) 0.3220(3) 0.084(2) Uani 1 1 d . . . . .
H27 H 0.999632 0.624812 0.334738 0.101 Uiso 1 1 calc R U . . .
C28 C 1.0405(4) 0.5703(3) 0.2674(2) 0.0643(14) Uani 1 1 d . . . . .
H28 H 1.006543 0.597157 0.242754 0.077 Uiso 1 1 calc R U . . .
C29 C 0.7215(3) 0.3991(2) 0.21768(16) 0.0377(9) Uani 1 1 d . . . . .
C30 C 0.7538(3) 0.3340(2) 0.20788(17) 0.0432(10) Uani 1 1 d . . . . .
H30 H 0.802724 0.323966 0.179589 0.052 Uiso 1 1 calc R U . . .
C31 C 0.7139(3) 0.2842(2) 0.23973(17) 0.0454(10) Uani 1 1 d . . . . .
H31 H 0.735178 0.239819 0.232965 0.054 Uiso 1 1 calc R U . . .
C32 C 0.6432(3) 0.2988(2) 0.28133(17) 0.0477(11) Uani 1 1 d . . . . .
H32 H 0.615494 0.264448 0.302584 0.057 Uiso 1 1 calc R U . . .
C33 C 0.6128(3) 0.3629(2) 0.29210(18) 0.0467(10) Uani 1 1 d . . . . .
H33 H 0.565726 0.372717 0.321602 0.056 Uiso 1 1 calc R U . . .
C34 C 0.6510(3) 0.4127(2) 0.25985(18) 0.0466(10) Uani 1 1 d . . . . .
H34 H 0.628762 0.456926 0.266625 0.056 Uiso 1 1 calc R U . . .
C35 C 0.6938(3) 0.5319(2) 0.17230(17) 0.0442(10) Uani 1 1 d . . . . .
C36 C 0.6094(3) 0.5215(3) 0.1601(2) 0.0510(11) Uani 1 1 d . . . . .
H36 H 0.595887 0.478283 0.157326 0.061 Uiso 1 1 calc R U . . .
C37 C 0.5464(4) 0.5742(3) 0.1522(2) 0.0619(13) Uani 1 1 d . . . . .
H37 H 0.489247 0.567000 0.144727 0.074 Uiso 1 1 calc R U . . .
C38 C 0.5653(4) 0.6374(3) 0.1550(3) 0.0712(16) Uani 1 1 d . . . . .
H38 H 0.521725 0.673407 0.149146 0.085 Uiso 1 1 calc R U . . .
C39 C 0.6484(4) 0.6477(3) 0.1665(3) 0.0676(15) Uani 1 1 d . . . . .
H39 H 0.661817 0.691104 0.168526 0.081 Uiso 1 1 calc R U . . .
C40 C 0.7124(3) 0.5952(2) 0.1751(2) 0.0524(11) Uani 1 1 d . . . . .
H40 H 0.769228 0.602811 0.182977 0.063 Uiso 1 1 calc R U . . .
C41 C 0.8567(3) 0.4800(2) 0.26756(16) 0.0398(9) Uani 1 1 d . . . . .
C42 C 0.9006(4) 0.4295(3) 0.2967(2) 0.0591(13) Uani 1 1 d . . . . .
H42 H 0.932989 0.393524 0.277634 0.071 Uiso 1 1 calc R U . . .
C43 C 0.8978(4) 0.4308(3) 0.3540(2) 0.0660(15) Uani 1 1 d . . . . .
H43 H 0.926970 0.394966 0.373783 0.079 Uiso 1 1 calc R U . . .
C44 C 0.8538(4) 0.4828(3) 0.3823(2) 0.0591(13) Uani 1 1 d . . . . .
H44 H 0.854784 0.484294 0.421183 0.071 Uiso 1 1 calc R U . . .
C45 C 0.8078(5) 0.5332(3) 0.3536(2) 0.0731(16) Uani 1 1 d . . . . .
H45 H 0.775162 0.568958 0.372875 0.088 Uiso 1 1 calc R U . . .
C46 C 0.8097(4) 0.5315(3) 0.2964(2) 0.0667(15) Uani 1 1 d . . . . .
H46 H 0.777969 0.566202 0.276862 0.080 Uiso 1 1 calc R U . . .
C47 C 0.6733(2) 0.10187(18) 0.45815(14) 0.0288(7) Uani 1 1 d . . . . .
C48 C 0.7380(3) 0.04826(18) 0.45154(15) 0.0340(8) Uani 1 1 d . . . . .
H48 H 0.798406 0.051479 0.455078 0.041 Uiso 1 1 calc R U . . .
C49 C 0.7112(3) -0.01018(19) 0.43959(16) 0.0349(8) Uani 1 1 d . . . . .
H49 H 0.753396 -0.048105 0.435477 0.042 Uiso 1 1 calc R U . . .
C50 C 0.6232(3) -0.01334(18) 0.43365(14) 0.0312(8) Uani 1 1 d . . . . .
H50 H 0.604652 -0.052892 0.424525 0.037 Uiso 1 1 calc R U . . .
C51 C 0.5623(2) 0.04251(17) 0.44130(14) 0.0286(8) Uani 1 1 d . . . . .
C52 C 0.4670(2) 0.04690(17) 0.43484(13) 0.0286(8) Uani 1 1 d . . . . .
C53 C 0.4248(2) -0.00396(18) 0.42161(14) 0.0307(8) Uani 1 1 d . . . . .
H53 H 0.456971 -0.046116 0.416698 0.037 Uiso 1 1 calc R U . . .
C54 C 0.3353(3) 0.00706(18) 0.41557(14) 0.0326(8) Uani 1 1 d . . . . .
H54 H 0.305151 -0.027588 0.407028 0.039 Uiso 1 1 calc R U . . .
C55 C 0.2902(3) 0.06911(19) 0.42212(15) 0.0340(8) Uani 1 1 d . . . . .
H55 H 0.228793 0.077911 0.417978 0.041 Uiso 1 1 calc R U . . .
C56 C 0.3369(2) 0.11828(18) 0.43491(14) 0.0310(8) Uani 1 1 d . . . . .
C57 C 0.7250(2) 0.17740(18) 0.54233(14) 0.0306(8) Uani 1 1 d . . . . .
C58 C 0.8052(3) 0.14402(19) 0.55519(15) 0.0342(8) Uani 1 1 d . . . . .
H58 H 0.847089 0.124061 0.526705 0.041 Uiso 1 1 calc R U . . .
C59 C 0.8239(3) 0.1399(2) 0.60918(16) 0.0385(9) Uani 1 1 d . . . . .
H59 H 0.878648 0.117022 0.617928 0.046 Uiso 1 1 calc R U . . .
C60 C 0.7629(3) 0.1691(2) 0.65062(17) 0.0446(10) Uani 1 1 d . . . . .
H60 H 0.776462 0.166644 0.687660 0.054 Uiso 1 1 calc R U . . .
C61 C 0.6831(3) 0.2015(2) 0.63888(17) 0.0458(10) Uani 1 1 d . . . . .
H61 H 0.641507 0.220924 0.667763 0.055 Uiso 1 1 calc R U . . .
C62 C 0.6632(3) 0.2059(2) 0.58463(16) 0.0397(9) Uani 1 1 d . . . . .
H62 H 0.607811 0.228117 0.576373 0.048 Uiso 1 1 calc R U . . .
C63 C 0.7927(2) 0.19905(18) 0.42454(15) 0.0314(8) Uani 1 1 d . . . . .
C64 C 0.8598(3) 0.23017(19) 0.44009(16) 0.0350(8) Uani 1 1 d . . . . .
H64 H 0.857806 0.239681 0.477899 0.042 Uiso 1 1 calc R U . . .
C65 C 0.9301(3) 0.2475(2) 0.40045(17) 0.0420(10) Uani 1 1 d . . . . .
H65 H 0.976229 0.268510 0.411217 0.050 Uiso 1 1 calc R U . . .
C66 C 0.9326(3) 0.2339(2) 0.34525(17) 0.0443(10) Uani 1 1 d . . . . .
H66 H 0.980395 0.245648 0.318095 0.053 Uiso 1 1 calc R U . . .
C67 C 0.8654(3) 0.2034(2) 0.32970(17) 0.0439(10) Uani 1 1 d . . . . .
H67 H 0.867188 0.194488 0.291773 0.053 Uiso 1 1 calc R U . . .
C68 C 0.7957(3) 0.1857(2) 0.36888(16) 0.0379(9) Uani 1 1 d . . . . .
H68 H 0.750005 0.164456 0.357891 0.046 Uiso 1 1 calc R U . . .
C69 C 0.6029(3) 0.29762(18) 0.46557(17) 0.0350(8) Uani 1 1 d . . . . .
C70 C 0.6546(3) 0.3333(2) 0.42562(19) 0.0446(10) Uani 1 1 d . . . . .
H70 H 0.693484 0.311492 0.396795 0.053 Uiso 1 1 calc R U . . .
C71 C 0.6503(3) 0.4002(2) 0.4272(2) 0.0574(13) Uani 1 1 d . . . . .
H71 H 0.685952 0.424134 0.399439 0.069 Uiso 1 1 calc R U . . .
C72 C 0.5948(4) 0.4325(2) 0.4689(3) 0.0653(15) Uani 1 1 d . . . . .
H72 H 0.593301 0.478422 0.470532 0.078 Uiso 1 1 calc R U . . .
C73 C 0.5408(4) 0.3976(2) 0.5085(2) 0.0611(14) Uani 1 1 d . . . . .
H73 H 0.500985 0.419990 0.536686 0.073 Uiso 1 1 calc R U . . .
C74 C 0.5449(3) 0.3301(2) 0.50712(19) 0.0477(10) Uani 1 1 d . . . . .
H74 H 0.508278 0.306272 0.534389 0.057 Uiso 1 1 calc R U . . .
C75 C 0.2001(3) 0.1987(2) 0.50180(16) 0.0371(9) Uani 1 1 d . . . . .
C76 C 0.2193(3) 0.2018(2) 0.55598(17) 0.0451(10) Uani 1 1 d . . . . .
H76 H 0.277387 0.208628 0.562058 0.054 Uiso 1 1 calc R U . . .
C77 C 0.1522(3) 0.1948(3) 0.6008(2) 0.0612(14) Uani 1 1 d . . . . .
H77 H 0.164683 0.197471 0.637648 0.073 Uiso 1 1 calc R U . . .
C78 C 0.0685(3) 0.1842(3) 0.5926(2) 0.0657(15) Uani 1 1 d . . . . .
H78 H 0.023477 0.179203 0.623627 0.079 Uiso 1 1 calc R U . . .
C79 C 0.0495(3) 0.1809(3) 0.5395(2) 0.0573(13) Uani 1 1 d . . . . .
H79 H -0.009014 0.174446 0.534013 0.069 Uiso 1 1 calc R U . . .
C80 C 0.1151(3) 0.1868(2) 0.49392(18) 0.0433(10) Uani 1 1 d . . . . .
H80 H 0.102173 0.182854 0.457401 0.052 Uiso 1 1 calc R U . . .
C81 C 0.2366(2) 0.23352(19) 0.38448(15) 0.0338(8) Uani 1 1 d . . . . .
C82 C 0.1746(3) 0.2894(2) 0.39064(17) 0.0418(10) Uani 1 1 d . . . . .
H82 H 0.158120 0.307737 0.425898 0.050 Uiso 1 1 calc R U . . .
C83 C 0.1374(3) 0.3177(2) 0.34450(19) 0.0472(11) Uani 1 1 d . . . . .
H83 H 0.095675 0.355908 0.348046 0.057 Uiso 1 1 calc R U . . .
C84 C 0.1606(3) 0.2906(2) 0.29366(18) 0.0476(11) Uani 1 1 d . . . . .
H84 H 0.134060 0.309860 0.262456 0.057 Uiso 1 1 calc R U . . .
C85 C 0.2218(3) 0.2359(2) 0.28760(17) 0.0442(10) Uani 1 1 d . . . . .
H85 H 0.237420 0.217625 0.252266 0.053 Uiso 1 1 calc R U . . .
C86 C 0.2613(3) 0.2070(2) 0.33311(16) 0.0400(9) Uani 1 1 d . . . . .
H86 H 0.304406 0.169586 0.328879 0.048 Uiso 1 1 calc R U . . .
C87 C 0.3614(2) 0.30859(18) 0.44863(15) 0.0322(8) Uani 1 1 d . . . . .
C88 C 0.3919(3) 0.3413(2) 0.39903(18) 0.0478(11) Uani 1 1 d . . . . .
H88 H 0.419864 0.317210 0.368128 0.057 Uiso 1 1 calc R U . . .
C89 C 0.3820(4) 0.4090(2) 0.3941(2) 0.0546(12) Uani 1 1 d . . . . .
H89 H 0.402923 0.430802 0.359637 0.066 Uiso 1 1 calc R U . . .
C90 C 0.3427(3) 0.4448(2) 0.4379(2) 0.0511(11) Uani 1 1 d . . . . .
H90 H 0.335917 0.491224 0.433981 0.061 Uiso 1 1 calc R U . . .
C91 C 0.3128(3) 0.4133(2) 0.4879(2) 0.0541(12) Uani 1 1 d . . . . .
H91 H 0.285923 0.437911 0.518766 0.065 Uiso 1 1 calc R U . . .
C92 C 0.3223(3) 0.3449(2) 0.49314(18) 0.0461(10) Uani 1 1 d . . . . .
H92 H 0.301591 0.323265 0.527674 0.055 Uiso 1 1 calc R U . . .
C93 C 0.3541(2) 1.02606(18) 0.13661(15) 0.0306(8) Uani 1 1 d . . . . .
C94 C 0.3946(3) 1.07885(19) 0.14780(15) 0.0330(8) Uani 1 1 d . . . . .
H94 H 0.395390 1.089238 0.185103 0.040 Uiso 1 1 calc R U . . .
C95 C 0.4341(3) 1.11633(18) 0.10317(15) 0.0330(8) Uani 1 1 d . . . . .
H95 H 0.461969 1.153153 0.109460 0.040 Uiso 1 1 calc R U . . .
C96 C 0.4324(2) 1.09925(18) 0.04926(15) 0.0321(8) Uani 1 1 d . . . . .
H96 H 0.459203 1.124192 0.018225 0.038 Uiso 1 1 calc R U . . .
C97 C 0.3909(2) 1.04519(17) 0.04116(14) 0.0286(7) Uani 1 1 d . . . . .
C98 C 0.3845(2) 1.02175(17) -0.01398(14) 0.0293(8) Uani 1 1 d . . . . .
C99 C 0.4228(3) 1.04997(18) -0.06486(15) 0.0329(8) Uani 1 1 d . . . . .
H99 H 0.455314 1.086397 -0.065617 0.039 Uiso 1 1 calc R U . . .
C100 C 0.4126(3) 1.02408(19) -0.11358(15) 0.0346(9) Uani 1 1 d . . . . .
H100 H 0.438358 1.042376 -0.148410 0.042 Uiso 1 1 calc R U . . .
C101 C 0.3643(2) 0.97095(18) -0.11169(15) 0.0319(8) Uani 1 1 d . . . . .
H101 H 0.356096 0.952543 -0.144910 0.038 Uiso 1 1 calc R U . . .
C102 C 0.3284(2) 0.94560(17) -0.05958(14) 0.0296(8) Uani 1 1 d . . . . .
C103 C 0.2298(3) 1.02085(19) 0.23925(15) 0.0346(8) Uani 1 1 d . . . . .
C104 C 0.1791(3) 1.07755(19) 0.22040(16) 0.0374(9) Uani 1 1 d . . . . .
H104 H 0.189458 1.092984 0.182410 0.045 Uiso 1 1 calc R U . . .
C105 C 0.1136(3) 1.1111(2) 0.25733(18) 0.0433(10) Uani 1 1 d . . . . .
H105 H 0.080198 1.150053 0.244798 0.052 Uiso 1 1 calc R U . . .
C106 C 0.0972(3) 1.0877(2) 0.31252(18) 0.0430(10) Uani 1 1 d . . . . .
H106 H 0.052185 1.110568 0.337533 0.052 Uiso 1 1 calc R U . . .
C107 C 0.1456(3) 1.0314(2) 0.33157(16) 0.0389(9) Uani 1 1 d . . . . .
H107 H 0.133486 1.015377 0.369312 0.047 Uiso 1 1 calc R U . . .
C108 C 0.2124(3) 0.9982(2) 0.29490(15) 0.0356(8) Uani 1 1 d . . . . .
H108 H 0.246423 0.959924 0.307980 0.043 Uiso 1 1 calc R U . . .
C109 C 0.3892(3) 0.92716(19) 0.22512(15) 0.0356(9) Uani 1 1 d . . . . .
C110 C 0.4283(3) 0.9569(2) 0.26389(16) 0.0381(9) Uani 1 1 d . . . . .
H110 H 0.406153 1.000049 0.274041 0.046 Uiso 1 1 calc R U . . .
C111 C 0.4993(3) 0.9228(2) 0.28725(18) 0.0463(10) Uani 1 1 d . . . . .
H111 H 0.526655 0.942910 0.313052 0.056 Uiso 1 1 calc R U . . .
C112 C 0.5305(3) 0.8596(3) 0.27300(19) 0.0565(13) Uani 1 1 d . . . . .
H112 H 0.577887 0.835870 0.289961 0.068 Uiso 1 1 calc R U . . .
C113 C 0.4931(3) 0.8312(3) 0.23452(19) 0.0560(13) Uani 1 1 d . . . . .
H113 H 0.515780 0.788139 0.224228 0.067 Uiso 1 1 calc R U . . .
C114 C 0.4227(3) 0.8647(2) 0.21058(17) 0.0462(10) Uani 1 1 d . . . . .
H114 H 0.397303 0.844584 0.183918 0.055 Uiso 1 1 calc R U . . .
C115 C 0.1891(3) 0.8875(2) 0.19161(17) 0.0473(10) Uani 1 1 d . . . . .
C116 C 0.2097(4) 0.8201(2) 0.1997(2) 0.0542(12) Uani 1 1 d . . . . .
H116 H 0.266298 0.799523 0.184152 0.065 Uiso 1 1 calc R U . . .
C117 C 0.1475(5) 0.7827(3) 0.2305(2) 0.0698(16) Uani 1 1 d . . . . .
H117 H 0.162245 0.736787 0.235875 0.084 Uiso 1 1 calc R U . . .
C118 C 0.0647(4) 0.8115(3) 0.2533(2) 0.0661(15) Uani 1 1 d . . . . .
H118 H 0.022172 0.785531 0.273489 0.079 Uiso 1 1 calc R U . . .
C119 C 0.0440(4) 0.8789(3) 0.2463(2) 0.0652(15) Uani 1 1 d . . . . .
H119 H -0.011871 0.899485 0.262935 0.078 Uiso 1 1 calc R U . . .
C120 C 0.1051(3) 0.9157(3) 0.2153(2) 0.0553(12) Uani 1 1 d . . . . .
H120 H 0.089646 0.961511 0.209759 0.066 Uiso 1 1 calc R U . . .
C121 C 0.1817(3) 0.90074(19) -0.10017(15) 0.0326(8) Uani 1 1 d . . . . .
C122 C 0.1385(3) 0.9644(2) -0.10061(18) 0.0421(9) Uani 1 1 d . . . . .
H122 H 0.152000 0.994653 -0.076525 0.051 Uiso 1 1 calc R U . . .
C123 C 0.0756(3) 0.9836(2) -0.1363(2) 0.0508(11) Uani 1 1 d . . . . .
H123 H 0.045487 1.026786 -0.136378 0.061 Uiso 1 1 calc R U . . .
C124 C 0.0570(3) 0.9392(2) -0.17163(19) 0.0480(11) Uani 1 1 d . . . . .
H124 H 0.015204 0.952574 -0.196741 0.058 Uiso 1 1 calc R U . . .
C125 C 0.0985(3) 0.8763(2) -0.17078(17) 0.0421(9) Uani 1 1 d . . . . .
H125 H 0.084168 0.846107 -0.194640 0.051 Uiso 1 1 calc R U . . .
C126 C 0.1613(3) 0.8566(2) -0.13515(15) 0.0358(8) Uani 1 1 d . . . . .
H126 H 0.190128 0.813010 -0.134736 0.043 Uiso 1 1 calc R U . . .
C127 C 0.3285(2) 0.80489(18) -0.07288(14) 0.0290(7) Uani 1 1 d . . . . .
C128 C 0.3705(3) 0.79892(18) -0.12751(15) 0.0321(8) Uani 1 1 d . . . . .
H128 H 0.363715 0.834353 -0.154481 0.039 Uiso 1 1 calc R U . . .
C129 C 0.4225(3) 0.74083(19) -0.14246(15) 0.0350(8) Uani 1 1 d . . . . .
H129 H 0.451593 0.736711 -0.179629 0.042 Uiso 1 1 calc R U . . .
C130 C 0.4318(3) 0.68868(19) -0.10287(16) 0.0371(9) Uani 1 1 d . . . . .
H130 H 0.467398 0.649086 -0.113066 0.045 Uiso 1 1 calc R U . . .
C131 C 0.3893(3) 0.69464(19) -0.04882(16) 0.0370(9) Uani 1 1 d . . . . .
H131 H 0.395085 0.658846 -0.022069 0.044 Uiso 1 1 calc R U . . .
C132 C 0.3386(3) 0.75236(18) -0.03353(15) 0.0323(8) Uani 1 1 d . . . . .
H132 H 0.310519 0.756412 0.003856 0.039 Uiso 1 1 calc R U . . .
C133 C 0.1410(2) 0.84347(18) 0.03307(15) 0.0317(8) Uani 1 1 d . . . . .
C134 C 0.0889(3) 0.86170(19) 0.08324(15) 0.0346(8) Uani 1 1 d . . . . .
H134 H 0.103794 0.896298 0.102343 0.041 Uiso 1 1 calc R U . . .
C135 C 0.0155(3) 0.8294(2) 0.10529(17) 0.0403(9) Uani 1 1 d . . . . .
H135 H -0.018975 0.842170 0.139435 0.048 Uiso 1 1 calc R U . . .
C136 C -0.0078(3) 0.77930(19) 0.07823(18) 0.0400(9) Uani 1 1 d . . . . .
H136 H -0.057394 0.757072 0.093808 0.048 Uiso 1 1 calc R U . . .
C137 C 0.0421(3) 0.76177(19) 0.02800(17) 0.0386(9) Uani 1 1 d . . . . .
H137 H 0.025740 0.727959 0.008622 0.046 Uiso 1 1 calc R U . . .
C138 C 0.1159(3) 0.79329(19) 0.00574(16) 0.0353(8) Uani 1 1 d . . . . .
H138 H 0.149763 0.780454 -0.028569 0.042 Uiso 1 1 calc R U . . .
C139 C 0.1227(3) 1.0529(2) 0.05064(16) 0.0402(9) Uani 1 1 d . . . . .
C140 C 0.0654(4) 1.1105(3) 0.0328(2) 0.0753(19) Uani 1 1 d . . . . .
H14A H 0.031116 1.098709 0.004869 0.113 Uiso 1 1 calc R U . . .
H14B H 0.102311 1.144659 0.016611 0.113 Uiso 1 1 calc R U . . .
H14C H 0.024304 1.126894 0.065045 0.113 Uiso 1 1 calc R U . . .
O1 O 0.0734(5) 0.6369(5) 0.4715(6) 0.0737(19) Uani 0.687(8) 1 d D U P D 1
C141 C 0.0096(6) 0.6033(5) 0.5054(4) 0.075(2) Uani 0.687(8) 1 d D U P D 1
H14D H 0.000088 0.618809 0.543604 0.090 Uiso 0.687(8) 1 calc R U P D 1
H14E H 0.030356 0.555869 0.507457 0.090 Uiso 0.687(8) 1 calc R U P D 1
C142 C -0.0755(6) 0.6154(5) 0.4810(5) 0.081(3) Uani 0.687(8) 1 d D U P D 1
H14F H -0.066840 0.596525 0.444530 0.121 Uiso 0.687(8) 1 calc R U P D 1
H14G H -0.093278 0.662584 0.476566 0.121 Uiso 0.687(8) 1 calc R U P D 1
H14H H -0.122295 0.594969 0.505871 0.121 Uiso 0.687(8) 1 calc R U P D 1
C143 C 0.1633(5) 0.6180(4) 0.4810(3) 0.0683(19) Uani 0.687(8) 1 d D U P D 1
H14I H 0.176099 0.569731 0.482619 0.082 Uiso 0.687(8) 1 calc R U P D 1
H14J H 0.172189 0.633409 0.517142 0.082 Uiso 0.687(8) 1 calc R U P D 1
C144 C 0.2232(9) 0.6461(11) 0.4365(7) 0.079(4) Uani 0.687(8) 1 d D U P D 1
H14K H 0.224188 0.623413 0.402396 0.118 Uiso 0.687(8) 1 calc R U P D 1
H14L H 0.283388 0.641402 0.446802 0.118 Uiso 0.687(8) 1 calc R U P D 1
H14M H 0.202555 0.692611 0.429921 0.118 Uiso 0.687(8) 1 calc R U P D 1
O5 O 0.0784(11) 0.6213(12) 0.4745(15) 0.077(3) Uani 0.313(8) 1 d D U P D 2
C157 C -0.0140(11) 0.6381(10) 0.4819(9) 0.075(3) Uani 0.313(8) 1 d D U P D 2
H15A H -0.034438 0.646275 0.444900 0.090 Uiso 0.313(8) 1 calc R U P D 2
H15B H -0.028880 0.679117 0.501609 0.090 Uiso 0.313(8) 1 calc R U P D 2
C158 C -0.0622(14) 0.5855(11) 0.5145(10) 0.084(5) Uani 0.313(8) 1 d D U P D 2
H15C H -0.126663 0.596647 0.514786 0.126 Uiso 0.313(8) 1 calc R U P D 2
H15D H -0.048630 0.581577 0.552801 0.126 Uiso 0.313(8) 1 calc R U P D 2
H15E H -0.042965 0.543779 0.497121 0.126 Uiso 0.313(8) 1 calc R U P D 2
C159 C 0.1326(11) 0.6660(9) 0.4408(8) 0.072(3) Uani 0.313(8) 1 d D U P D 2
H15F H 0.126152 0.663290 0.401101 0.087 Uiso 0.313(8) 1 calc R U P D 2
H15G H 0.110875 0.711185 0.451253 0.087 Uiso 0.313(8) 1 calc R U P D 2
C160 C 0.2254(13) 0.652(2) 0.4473(17) 0.073(6) Uani 0.313(8) 1 d D U P D 2
H16A H 0.261665 0.673655 0.416450 0.110 Uiso 0.313(8) 1 calc R U P D 2
H16B H 0.242771 0.604427 0.447254 0.110 Uiso 0.313(8) 1 calc R U P D 2
H16C H 0.234796 0.667573 0.482705 0.110 Uiso 0.313(8) 1 calc R U P D 2
O2 O 0.4459(6) 0.6504(4) 0.3006(4) 0.104(2) Uani 0.623(5) 1 d D U P E 1
C145 C 0.3874(9) 0.6068(7) 0.2908(7) 0.118(3) Uani 0.623(5) 1 d D U P E 1
H14N H 0.374471 0.578187 0.324896 0.141 Uiso 0.623(5) 1 calc R U P E 1
H14O H 0.417380 0.578555 0.260703 0.141 Uiso 0.623(5) 1 calc R U P E 1
C146 C 0.3007(14) 0.6401(15) 0.2745(13) 0.117(4) Uani 0.623(5) 1 d D U P E 1
H14P H 0.312280 0.664774 0.238533 0.175 Uiso 0.623(5) 1 calc R U P E 1
H14Q H 0.272145 0.670129 0.302951 0.175 Uiso 0.623(5) 1 calc R U P E 1
H14R H 0.261070 0.607195 0.271289 0.175 Uiso 0.623(5) 1 calc R U P E 1
C147 C 0.5259(9) 0.6277(7) 0.3219(7) 0.126(3) Uani 0.623(5) 1 d D U P E 1
H14S H 0.556625 0.591724 0.298948 0.151 Uiso 0.623(5) 1 calc R U P E 1
H14T H 0.509328 0.608097 0.359936 0.151 Uiso 0.623(5) 1 calc R U P E 1
C148 C 0.5906(10) 0.6717(7) 0.3255(6) 0.110(3) Uani 0.623(5) 1 d D U P E 1
H14U H 0.617418 0.685290 0.287845 0.166 Uiso 0.623(5) 1 calc R U P E 1
H14V H 0.637192 0.649430 0.346216 0.166 Uiso 0.623(5) 1 calc R U P E 1
H14W H 0.561075 0.710230 0.344784 0.166 Uiso 0.623(5) 1 calc R U P E 1
O6 O 0.7498(10) 0.7248(7) 0.2884(7) 0.111(3) Uani 0.377(5) 1 d D U P E 2
C161 C 0.6947(13) 0.6787(9) 0.3032(9) 0.107(4) Uani 0.377(5) 1 d D U P E 2
H16D H 0.729980 0.639845 0.318713 0.128 Uiso 0.377(5) 1 calc R U P E 2
H16E H 0.676212 0.665825 0.268619 0.128 Uiso 0.377(5) 1 calc R U P E 2
C162 C 0.6137(15) 0.6927(12) 0.3429(11) 0.122(5) Uani 0.377(5) 1 d D U P E 2
H16F H 0.583387 0.653270 0.351044 0.183 Uiso 0.377(5) 1 calc R U P E 2
H16G H 0.573866 0.727736 0.326791 0.183 Uiso 0.377(5) 1 calc R U P E 2
H16H H 0.629526 0.706583 0.377384 0.183 Uiso 0.377(5) 1 calc R U P E 2
C163 C 0.8253(14) 0.7187(13) 0.2513(11) 0.108(4) Uani 0.377(5) 1 d D U P E 2
H16I H 0.801752 0.726970 0.215323 0.130 Uiso 0.377(5) 1 calc R U P E 2
H16J H 0.843585 0.670941 0.254127 0.130 Uiso 0.377(5) 1 calc R U P E 2
C164 C 0.9052(14) 0.7426(11) 0.2393(11) 0.119(4) Uani 0.377(5) 1 d D U P E 2
H16K H 0.939096 0.722978 0.206001 0.179 Uiso 0.377(5) 1 calc R U P E 2
H16L H 0.938763 0.731937 0.270835 0.179 Uiso 0.377(5) 1 calc R U P E 2
H16M H 0.895441 0.790205 0.232507 0.179 Uiso 0.377(5) 1 calc R U P E 2
O8 O 0.4227(11) 0.5496(8) 0.2989(7) 0.131(4) Uani 0.377(5) 1 d D U P E 3
C169 C 0.3424(15) 0.5860(13) 0.3125(11) 0.127(4) Uani 0.377(5) 1 d D U P E 3
H16N H 0.344235 0.607612 0.347211 0.153 Uiso 0.377(5) 1 calc R U P E 3
H16O H 0.296015 0.555832 0.320871 0.153 Uiso 0.377(5) 1 calc R U P E 3
C170 C 0.314(3) 0.637(2) 0.270(2) 0.118(4) Uani 0.377(5) 1 d D U P E 3
H17A H 0.255703 0.660325 0.283914 0.177 Uiso 0.377(5) 1 calc R U P E 3
H17B H 0.358042 0.668758 0.261833 0.177 Uiso 0.377(5) 1 calc R U P E 3
H17C H 0.309660 0.616805 0.235405 0.177 Uiso 0.377(5) 1 calc R U P E 3
C171 C 0.4962(15) 0.5431(12) 0.3284(12) 0.142(4) Uani 0.377(5) 1 d D U P E 3
H17D H 0.539693 0.506995 0.312847 0.170 Uiso 0.377(5) 1 calc R U P E 3
H17E H 0.475189 0.529397 0.367562 0.170 Uiso 0.377(5) 1 calc R U P E 3
C172 C 0.5432(18) 0.5993(12) 0.3286(13) 0.131(4) Uani 0.377(5) 1 d D U P E 3
H17F H 0.590318 0.588831 0.352302 0.196 Uiso 0.377(5) 1 calc R U P E 3
H17G H 0.501335 0.636014 0.343284 0.196 Uiso 0.377(5) 1 calc R U P E 3
H17H H 0.569809 0.611202 0.290553 0.196 Uiso 0.377(5) 1 calc R U P E 3
O9 O 0.7975(10) 0.8309(6) 0.2617(6) 0.105(3) Uani 0.361(5) 1 d D U P F 4
C173 C 0.8032(19) 0.7751(8) 0.2309(9) 0.115(4) Uani 0.361(5) 1 d D U P F 4
H17I H 0.844801 0.779627 0.195784 0.138 Uiso 0.361(5) 1 calc R U P F 4
H17J H 0.743742 0.769676 0.221415 0.138 Uiso 0.361(5) 1 calc R U P F 4
C174 C 0.8360(19) 0.7176(10) 0.2660(11) 0.104(4) Uani 0.361(5) 1 d D U P F 4
H17K H 0.869585 0.684190 0.241975 0.156 Uiso 0.361(5) 1 calc R U P F 4
H17L H 0.785168 0.699429 0.288686 0.156 Uiso 0.361(5) 1 calc R U P F 4
H17M H 0.875015 0.731113 0.290432 0.156 Uiso 0.361(5) 1 calc R U P F 4
C175 C 0.7656(17) 0.8930(8) 0.2388(8) 0.095(3) Uani 0.361(5) 1 d D U P F 4
H17N H 0.707293 0.891474 0.226062 0.113 Uiso 0.361(5) 1 calc R U P F 4
H17O H 0.808300 0.907021 0.206603 0.113 Uiso 0.361(5) 1 calc R U P F 4
C176 C 0.7564(14) 0.9374(9) 0.2824(8) 0.089(3) Uani 0.361(5) 1 d D U P F 4
H17P H 0.739014 0.981959 0.267721 0.133 Uiso 0.361(5) 1 calc R U P F 4
H17Q H 0.813501 0.935673 0.296690 0.133 Uiso 0.361(5) 1 calc R U P F 4
H17R H 0.710576 0.924888 0.312726 0.133 Uiso 0.361(5) 1 calc R U P F 4
O3 O 0.8262(3) 0.9615(3) 0.2744(2) 0.0588(14) Uani 0.639(5) 1 d D U P F 1
C149 C 0.7548(6) 0.9637(5) 0.2430(4) 0.072(2) Uani 0.639(5) 1 d D U P F 1
H14X H 0.754613 1.002937 0.216865 0.086 Uiso 0.639(5) 1 calc R U P F 1
H14Y H 0.697494 0.967203 0.268392 0.086 Uiso 0.639(5) 1 calc R U P F 1
C150 C 0.7624(8) 0.9050(5) 0.2113(5) 0.085(2) Uani 0.639(5) 1 d D U P F 1
H15H H 0.714460 0.909295 0.188073 0.127 Uiso 0.639(5) 1 calc R U P F 1
H15I H 0.757424 0.866424 0.237170 0.127 Uiso 0.639(5) 1 calc R U P F 1
H15J H 0.820306 0.900222 0.187423 0.127 Uiso 0.639(5) 1 calc R U P F 1
C151 C 0.8257(5) 1.0172(4) 0.3048(3) 0.0555(19) Uani 0.639(5) 1 d D U P F 1
H15K H 0.769012 1.023649 0.330616 0.067 Uiso 0.639(5) 1 calc R U P F 1
H15L H 0.828891 1.056369 0.278651 0.067 Uiso 0.639(5) 1 calc R U P F 1
C152 C 0.9010(5) 1.0105(4) 0.3368(3) 0.057(2) Uani 0.639(5) 1 d D U P F 1
H15M H 0.957217 1.004243 0.311303 0.086 Uiso 0.639(5) 1 calc R U P F 1
H15N H 0.896913 0.972576 0.363560 0.086 Uiso 0.639(5) 1 calc R U P F 1
H15O H 0.899256 1.050071 0.356878 0.086 Uiso 0.639(5) 1 calc R U P F 1
O4 O 0.7038(5) 0.7916(4) 0.0074(4) 0.098(2) Uani 0.711(7) 1 d D U P G 1
C153 C 0.7499(9) 0.7625(6) 0.0500(5) 0.110(3) Uani 0.711(7) 1 d D U P G 1
H15P H 0.813171 0.749657 0.034870 0.132 Uiso 0.711(7) 1 calc R U P G 1
H15Q H 0.723517 0.722726 0.066169 0.132 Uiso 0.711(7) 1 calc R U P G 1
C154 C 0.7442(9) 0.8107(6) 0.0943(5) 0.105(3) Uani 0.711(7) 1 d D U P G 1
H15R H 0.777047 0.847473 0.079259 0.157 Uiso 0.711(7) 1 calc R U P G 1
H15S H 0.770377 0.789002 0.126378 0.157 Uiso 0.711(7) 1 calc R U P G 1
H15T H 0.681557 0.826882 0.106175 0.157 Uiso 0.711(7) 1 calc R U P G 1
C155 C 0.6969(6) 0.7467(4) -0.0341(4) 0.079(2) Uani 0.711(7) 1 d D U P G 1
H15U H 0.748812 0.712479 -0.036256 0.095 Uiso 0.711(7) 1 calc R U P G 1
H15V H 0.697472 0.770504 -0.071100 0.095 Uiso 0.711(7) 1 calc R U P G 1
C156 C 0.6131(8) 0.7155(7) -0.0197(5) 0.083(3) Uani 0.711(7) 1 d D U P G 1
H15W H 0.603909 0.691494 -0.051150 0.124 Uiso 0.711(7) 1 calc R U P G 1
H15X H 0.562571 0.749372 -0.011481 0.124 Uiso 0.711(7) 1 calc R U P G 1
H15Y H 0.617500 0.685205 0.013136 0.124 Uiso 0.711(7) 1 calc R U P G 1
O7 O 0.6833(12) 0.7707(9) 0.0354(9) 0.095(3) Uani 0.289(7) 1 d D U P G 2
C165 C 0.7552(16) 0.8056(12) 0.0230(11) 0.102(3) Uani 0.289(7) 1 d D U P G 2
H16P H 0.746691 0.835573 -0.010082 0.122 Uiso 0.289(7) 1 calc R U P G 2
H16Q H 0.809424 0.774771 0.012930 0.122 Uiso 0.289(7) 1 calc R U P G 2
C166 C 0.770(2) 0.8447(14) 0.0688(13) 0.108(4) Uani 0.289(7) 1 d D U P G 2
H16R H 0.822145 0.823516 0.085520 0.162 Uiso 0.289(7) 1 calc R U P G 2
H16S H 0.717490 0.847443 0.097279 0.162 Uiso 0.289(7) 1 calc R U P G 2
H16T H 0.781565 0.888772 0.053858 0.162 Uiso 0.289(7) 1 calc R U P G 2
C167 C 0.6295(15) 0.7303(11) 0.0193(10) 0.095(3) Uani 0.289(7) 1 d D U P G 2
H16U H 0.567606 0.749462 0.031979 0.115 Uiso 0.289(7) 1 calc R U P G 2
H16V H 0.639209 0.688691 0.041810 0.115 Uiso 0.289(7) 1 calc R U P G 2
C168 C 0.630(3) 0.713(2) -0.0362(12) 0.090(4) Uani 0.289(7) 1 d D U P G 2
H16W H 0.688880 0.717647 -0.057864 0.108 Uiso 0.289(7) 1 calc R U P G 2
H16X H 0.584142 0.741148 -0.053340 0.108 Uiso 0.289(7) 1 calc R U P G 2
H16Y H 0.618480 0.667070 -0.035635 0.108 Uiso 0.289(7) 1 calc R U P G 2

loop_
_atom_site_aniso_label
_atom_site_aniso_U_11
_atom_site_aniso_U_22
_atom_site_aniso_U_33
_atom_site_aniso_U_23
_atom_site_aniso_U_13
_atom_site_aniso_U_12
Fe1 0.0336(3) 0.0402(3) 0.0266(3) 0.0057(2) 0.0000(2) -0.0138(3)
Cl1 0.0435(5) 0.0450(5) 0.0306(4) 0.0085(3) -0.0026(3) -0.0133(3)
Br1 0.0435(5) 0.0450(5) 0.0306(4) 0.0085(3) -0.0026(3) -0.0133(3)
Fe2 0.0291(3) 0.0325(3) 0.0234(3) 0.0062(2) -0.0028(2) -0.0086(2)
Cl2 0.0418(4) 0.0394(4) 0.0290(4) 0.0097(3) -0.0052(3) -0.0110(3)
Br2 0.0418(4) 0.0394(4) 0.0290(4) 0.0097(3) -0.0052(3) -0.0110(3)
Fe3 0.0354(3) 0.0298(3) 0.0179(3) 0.0055(2) -0.0013(2) -0.0100(2)
Cl3 0.0407(4) 0.0375(4) 0.0249(3) 0.0055(2) 0.0011(2) -0.0156(3)
Br3 0.0407(4) 0.0375(4) 0.0249(3) 0.0055(2) 0.0011(2) -0.0156(3)
P1 0.0333(5) 0.0373(5) 0.0286(5) 0.0098(4) -0.0016(4) -0.0111(4)
P2 0.0362(5) 0.0465(6) 0.0279(5) 0.0051(4) -0.0008(4) -0.0167(4)
P3 0.0298(4) 0.0329(5) 0.0232(4) 0.0068(3) -0.0030(3) -0.0096(4)
P4 0.0298(4) 0.0362(5) 0.0256(4) 0.0091(4) -0.0026(3) -0.0087(4)
P5 0.0353(5) 0.0329(5) 0.0199(4) 0.0067(3) -0.0010(3) -0.0091(4)
P6 0.0339(5) 0.0302(4) 0.0198(4) 0.0050(3) -0.0029(3) -0.0082(4)
P7 0.0564(7) 0.0429(6) 0.0330(5) 0.0139(4) -0.0061(5) -0.0145(5)
P8 0.0527(6) 0.0462(6) 0.0242(5) 0.0107(4) 0.0032(4) -0.0171(5)
P9 0.0392(7) 0.0366(7) 0.0384(8) 0.0134(6) 0.0053(6) -0.0058(6)
P10 0.0310(7) 0.0522(9) 0.0284(7) 0.0153(6) 0.0015(5) -0.0005(6)
F1 0.0733(18) 0.0504(15) 0.0503(15) -0.0003(12) 0.0035(13) -0.0194(14)
F2 0.0756(19) 0.0677(18) 0.0461(15) 0.0258(13) 0.0031(13) -0.0121(15)
F3 0.0522(16) 0.102(2) 0.0489(16) 0.0037(15) -0.0104(13) -0.0040(16)
F4 0.0784(18) 0.0471(14) 0.0349(13) 0.0129(10) 0.0013(12) -0.0142(13)
F5 0.0645(17) 0.0736(19) 0.0616(18) 0.0079(14) -0.0174(14) -0.0174(15)
F6 0.103(2) 0.0384(14) 0.0628(18) 0.0135(12) -0.0059(16) -0.0136(15)
F7 0.107(2) 0.0645(18) 0.0357(14) -0.0047(12) 0.0192(14) -0.0451(17)
F8 0.0620(16) 0.0701(18) 0.0374(14) 0.0225(12) -0.0026(12) -0.0073(14)
F9 0.0645(17) 0.0812(19) 0.0354(14) 0.0085(12) 0.0052(12) -0.0359(15)
F10 0.0782(19) 0.0559(16) 0.0541(16) 0.0288(13) 0.0099(14) -0.0032(14)
F11 0.0523(14) 0.0468(13) 0.0378(13) 0.0063(10) 0.0104(10) -0.0123(11)
F12 0.0550(14) 0.0648(16) 0.0272(12) 0.0012(10) 0.0048(10) -0.0173(12)
F13 0.0553(15) 0.0507(14) 0.0444(14) 0.0192(11) 0.0113(11) -0.0018(12)
F14 0.0664(17) 0.0406(13) 0.0561(16) 0.0023(11) 0.0013(13) -0.0121(12)
F15 0.0434(13) 0.0540(15) 0.0576(16) 0.0201(12) 0.0026(11) -0.0040(12)
F16 0.0339(12) 0.0684(17) 0.0464(14) 0.0218(12) 0.0002(10) -0.0055(11)
F17 0.0418(12) 0.0544(14) 0.0369(12) 0.0207(10) 0.0002(10) 0.0010(11)
F18 0.0564(15) 0.0581(15) 0.0337(13) 0.0099(11) -0.0037(11) 0.0007(12)
N1 0.0375(17) 0.0352(16) 0.0237(15) 0.0104(12) 0.0007(12) -0.0114(14)
N2 0.0373(17) 0.0347(17) 0.0288(16) 0.0081(12) -0.0029(13) -0.0116(14)
N3 0.0365(16) 0.0371(17) 0.0268(16) 0.0040(12) 0.0001(13) -0.0147(14)
N4 0.0372(17) 0.050(2) 0.0273(16) 0.0035(14) -0.0003(13) -0.0191(15)
N5 0.0341(16) 0.0349(16) 0.0192(14) 0.0114(11) -0.0022(11) -0.0099(13)
N6 0.0322(15) 0.0358(16) 0.0179(14) 0.0104(11) 0.0005(11) -0.0081(13)
N7 0.0333(16) 0.0294(15) 0.0294(16) 0.0056(12) -0.0041(12) -0.0108(13)
N8 0.0316(15) 0.0299(15) 0.0301(16) 0.0082(12) -0.0036(12) -0.0088(13)
N9 0.0323(15) 0.0320(15) 0.0216(14) 0.0076(11) -0.0028(11) -0.0085(13)
N10 0.0357(16) 0.0295(15) 0.0184(14) 0.0051(11) -0.0020(11) -0.0069(13)
N11 0.0365(16) 0.0312(15) 0.0215(14) 0.0039(11) -0.0018(12) -0.0120(13)
N12 0.0323(15) 0.0329(16) 0.0226(15) 0.0033(11) -0.0025(12) -0.0085(13)
N13 0.0346(16) 0.0346(17) 0.0267(16) 0.0058(13) -0.0018(13) -0.0072(14)
C1 0.036(2) 0.036(2) 0.033(2) 0.0120(15) 0.0007(15) -0.0088(17)
C2 0.041(2) 0.042(2) 0.033(2) 0.0106(16) 0.0013(16) -0.0091(18)
C3 0.041(2) 0.042(2) 0.028(2) 0.0077(16) 0.0048(16) -0.0049(18)
C4 0.048(2) 0.035(2) 0.0260(19) 0.0081(15) -0.0007(16) -0.0089(17)
C5 0.044(2) 0.0312(19) 0.0250(18) 0.0115(14) -0.0015(15) -0.0107(16)
C6 0.042(2) 0.0295(18) 0.0246(18) 0.0073(14) -0.0026(15) -0.0113(16)
C7 0.045(2) 0.036(2) 0.0288(19) 0.0105(15) -0.0047(16) -0.0131(17)
C8 0.049(2) 0.040(2) 0.032(2) 0.0067(16) -0.0103(17) -0.0171(19)
C9 0.045(2) 0.053(2) 0.030(2) 0.0068(17) -0.0047(17) -0.018(2)
C10 0.041(2) 0.040(2) 0.0298(19) 0.0092(16) -0.0020(16) -0.0166(18)
C11 0.040(2) 0.042(2) 0.033(2) 0.0137(16) -0.0067(16) -0.0112(18)
C12 0.044(2) 0.050(2) 0.028(2) 0.0053(17) 0.0005(16) -0.0179(19)
C13 0.046(2) 0.056(3) 0.033(2) 0.0109(18) -0.0006(17) -0.024(2)
C14 0.060(3) 0.049(3) 0.044(2) 0.019(2) -0.013(2) -0.023(2)
C15 0.053(3) 0.038(2) 0.075(3) 0.021(2) -0.021(2) -0.009(2)
C16 0.037(2) 0.041(2) 0.075(3) 0.016(2) -0.009(2) -0.0093(19)
C17 0.039(2) 0.047(2) 0.0284(19) 0.0090(16) 0.0010(16) -0.0079(18)
C18 0.048(2) 0.054(3) 0.035(2) 0.0033(18) -0.0068(18) -0.004(2)
C19 0.049(3) 0.069(3) 0.038(2) -0.001(2) -0.0094(19) 0.006(2)
C20 0.050(3) 0.066(3) 0.031(2) 0.012(2) -0.0016(19) 0.011(2)
C21 0.050(3) 0.047(2) 0.045(2) 0.0121(19) 0.009(2) 0.002(2)
C22 0.042(2) 0.044(2) 0.040(2) 0.0127(18) 0.0013(18) -0.0114(19)
C23 0.038(2) 0.047(2) 0.034(2) -0.0023(17) -0.0011(16) -0.0154(18)
C24 0.056(3) 0.061(3) 0.034(2) 0.0097(19) -0.0004(19) -0.014(2)
C25 0.057(3) 0.095(4) 0.034(2) -0.003(2) -0.006(2) -0.018(3)
C26 0.065(3) 0.118(5) 0.049(3) -0.028(3) -0.014(3) -0.015(4)
C27 0.094(5) 0.095(5) 0.068(4) -0.041(3) -0.024(3) 0.013(4)
C28 0.075(3) 0.070(3) 0.050(3) -0.015(2) -0.019(3) 0.004(3)
C29 0.039(2) 0.050(2) 0.0256(19) 0.0077(16) -0.0027(15) -0.0190(18)
C30 0.044(2) 0.055(3) 0.031(2) 0.0050(18) -0.0027(17) -0.015(2)
C31 0.055(3) 0.050(2) 0.032(2) 0.0090(18) -0.0050(18) -0.017(2)
C32 0.051(2) 0.063(3) 0.031(2) 0.0171(19) -0.0060(18) -0.025(2)
C33 0.046(2) 0.059(3) 0.032(2) 0.0108(19) 0.0021(18) -0.015(2)
C34 0.045(2) 0.053(3) 0.040(2) 0.0060(19) 0.0020(18) -0.012(2)
C35 0.047(2) 0.056(3) 0.031(2) 0.0042(18) -0.0041(17) -0.016(2)
C36 0.048(3) 0.058(3) 0.050(3) 0.006(2) -0.013(2) -0.013(2)
C37 0.051(3) 0.067(3) 0.070(3) 0.005(3) -0.020(2) -0.007(3)
C38 0.064(3) 0.059(3) 0.091(4) 0.006(3) -0.025(3) 0.000(3)
C39 0.060(3) 0.051(3) 0.091(4) 0.006(3) -0.014(3) -0.009(3)
C40 0.045(2) 0.054(3) 0.059(3) 0.008(2) -0.007(2) -0.014(2)
C41 0.039(2) 0.055(3) 0.0261(19) 0.0011(17) 0.0020(16) -0.0184(19)
C42 0.066(3) 0.070(3) 0.037(2) -0.003(2) -0.005(2) 0.004(3)
C43 0.078(4) 0.078(4) 0.038(3) 0.003(2) -0.011(2) 0.005(3)
C44 0.065(3) 0.083(4) 0.033(2) -0.001(2) -0.005(2) -0.025(3)
C45 0.101(4) 0.077(4) 0.040(3) -0.014(3) -0.007(3) -0.002(3)
C46 0.093(4) 0.060(3) 0.045(3) -0.006(2) -0.013(3) 0.004(3)
C47 0.0294(17) 0.0340(19) 0.0221(17) 0.0091(14) -0.0031(13) -0.0070(15)
C48 0.037(2) 0.036(2) 0.0271(18) 0.0087(15) -0.0036(15) -0.0053(16)
C49 0.040(2) 0.033(2) 0.0307(19) 0.0077(15) -0.0025(15) -0.0063(17)
C50 0.040(2) 0.0329(19) 0.0204(17) 0.0070(14) -0.0038(14) -0.0112(16)
C51 0.0355(19) 0.0296(18) 0.0192(16) 0.0103(13) -0.0009(13) -0.0087(15)
C52 0.0352(18) 0.0327(18) 0.0167(16) 0.0107(13) -0.0002(13) -0.0108(15)
C53 0.039(2) 0.0330(19) 0.0198(17) 0.0086(13) -0.0030(14) -0.0099(16)
C54 0.043(2) 0.0340(19) 0.0224(17) 0.0069(14) -0.0057(15) -0.0152(17)
C55 0.0350(19) 0.041(2) 0.0253(18) 0.0090(15) -0.0031(15) -0.0112(17)
C56 0.0332(19) 0.037(2) 0.0215(17) 0.0109(14) -0.0002(14) -0.0106(16)
C57 0.0299(18) 0.038(2) 0.0236(17) 0.0066(14) -0.0008(14) -0.0123(16)
C58 0.0359(19) 0.039(2) 0.0258(18) 0.0083(15) 0.0009(15) -0.0103(17)
C59 0.041(2) 0.048(2) 0.0271(19) 0.0123(16) -0.0057(16) -0.0146(18)
C60 0.049(2) 0.062(3) 0.025(2) 0.0091(18) -0.0050(17) -0.020(2)
C61 0.042(2) 0.070(3) 0.027(2) -0.0082(19) -0.0012(17) -0.014(2)
C62 0.035(2) 0.053(2) 0.031(2) -0.0009(17) -0.0031(16) -0.0089(18)
C63 0.0337(19) 0.0319(19) 0.0271(18) 0.0092(14) -0.0028(14) -0.0065(16)
C64 0.039(2) 0.040(2) 0.0261(18) 0.0111(15) -0.0044(15) -0.0110(17)
C65 0.037(2) 0.050(2) 0.038(2) 0.0141(18) -0.0025(17) -0.0128(19)
C66 0.040(2) 0.053(3) 0.035(2) 0.0145(18) 0.0048(17) -0.0107(19)
C67 0.050(2) 0.054(3) 0.026(2) 0.0078(17) 0.0014(17) -0.015(2)
C68 0.043(2) 0.043(2) 0.0275(19) 0.0078(16) -0.0036(16) -0.0112(18)
C69 0.0328(19) 0.0302(19) 0.043(2) 0.0016(16) -0.0078(16) -0.0076(16)
C70 0.046(2) 0.039(2) 0.049(3) 0.0123(18) -0.0125(19) -0.0072(19)
C71 0.052(3) 0.041(2) 0.082(4) 0.015(2) -0.021(3) -0.012(2)
C72 0.070(3) 0.035(2) 0.097(4) 0.001(3) -0.033(3) -0.006(2)
C73 0.075(3) 0.042(3) 0.068(3) -0.011(2) -0.018(3) 0.005(2)
C74 0.052(3) 0.044(2) 0.046(3) 0.0010(19) -0.009(2) -0.004(2)
C75 0.038(2) 0.040(2) 0.032(2) 0.0073(16) -0.0006(16) -0.0089(17)
C76 0.045(2) 0.060(3) 0.030(2) 0.0057(18) -0.0021(17) -0.013(2)
C77 0.056(3) 0.092(4) 0.032(2) 0.008(2) 0.005(2) -0.016(3)
C78 0.049(3) 0.104(4) 0.040(3) 0.012(3) 0.012(2) -0.022(3)
C79 0.037(2) 0.080(4) 0.051(3) 0.017(2) 0.003(2) -0.020(2)
C80 0.037(2) 0.055(3) 0.037(2) 0.0107(18) -0.0021(17) -0.0148(19)
C81 0.0318(18) 0.041(2) 0.0277(19) 0.0108(15) -0.0035(15) -0.0114(16)
C82 0.040(2) 0.047(2) 0.035(2) 0.0146(17) -0.0054(17) -0.0052(19)
C83 0.037(2) 0.054(3) 0.046(3) 0.021(2) -0.0052(18) -0.0045(19)
C84 0.046(2) 0.057(3) 0.040(2) 0.026(2) -0.0143(19) -0.015(2)
C85 0.058(3) 0.047(2) 0.029(2) 0.0122(17) -0.0088(18) -0.018(2)
C86 0.047(2) 0.041(2) 0.030(2) 0.0118(16) -0.0051(17) -0.0100(18)
C87 0.0297(18) 0.036(2) 0.0304(19) 0.0043(15) -0.0043(14) -0.0064(16)
C88 0.065(3) 0.039(2) 0.037(2) 0.0036(17) 0.005(2) -0.013(2)
C89 0.077(3) 0.042(2) 0.044(3) 0.0113(19) -0.003(2) -0.017(2)
C90 0.056(3) 0.037(2) 0.058(3) 0.004(2) -0.006(2) -0.005(2)
C91 0.058(3) 0.044(2) 0.059(3) -0.008(2) 0.004(2) -0.011(2)
C92 0.057(3) 0.041(2) 0.037(2) 0.0019(17) 0.0033(19) -0.013(2)
C93 0.0359(19) 0.0307(18) 0.0246(18) 0.0056(14) -0.0021(14) -0.0086(16)
C94 0.038(2) 0.037(2) 0.0232(18) 0.0048(14) -0.0021(14) -0.0081(16)
C95 0.038(2) 0.0315(19) 0.0312(19) 0.0020(15) -0.0066(15) -0.0122(16)
C96 0.0362(19) 0.0324(19) 0.0265(18) 0.0060(14) -0.0008(15) -0.0087(16)
C97 0.0303(18) 0.0307(18) 0.0229(17) 0.0078(13) 0.0002(13) -0.0075(15)
C98 0.0347(18) 0.0279(18) 0.0247(18) 0.0081(13) -0.0035(14) -0.0075(15)
C99 0.041(2) 0.0330(19) 0.0230(18) 0.0080(14) -0.0022(15) -0.0084(16)
C100 0.041(2) 0.038(2) 0.0217(18) 0.0107(14) 0.0009(15) -0.0063(17)
C101 0.0374(19) 0.0353(19) 0.0219(17) 0.0049(14) -0.0030(14) -0.0058(16)
C102 0.0334(18) 0.0294(18) 0.0251(18) 0.0070(14) -0.0032(14) -0.0070(15)
C103 0.038(2) 0.037(2) 0.0282(19) 0.0067(15) -0.0024(15) -0.0114(17)
C104 0.044(2) 0.040(2) 0.0262(19) 0.0049(15) -0.0014(16) -0.0068(18)
C105 0.042(2) 0.043(2) 0.042(2) 0.0019(18) -0.0055(18) -0.0004(19)
C106 0.041(2) 0.051(2) 0.036(2) -0.0034(18) -0.0006(17) -0.0048(19)
C107 0.041(2) 0.052(2) 0.0235(18) -0.0004(16) 0.0026(15) -0.0142(19)
C108 0.039(2) 0.040(2) 0.0265(19) 0.0078(15) -0.0001(15) -0.0111(17)
C109 0.038(2) 0.038(2) 0.0263(18) 0.0089(15) 0.0027(15) -0.0044(17)
C110 0.043(2) 0.044(2) 0.0269(19) 0.0076(16) -0.0031(16) -0.0115(18)
C111 0.044(2) 0.060(3) 0.033(2) 0.0101(19) -0.0042(17) -0.008(2)
C112 0.056(3) 0.071(3) 0.036(2) 0.008(2) -0.008(2) 0.011(2)
C113 0.066(3) 0.059(3) 0.038(2) -0.003(2) -0.012(2) 0.017(2)
C114 0.058(3) 0.046(2) 0.030(2) 0.0040(17) -0.0057(18) 0.002(2)
C115 0.058(3) 0.054(3) 0.029(2) 0.0049(18) 0.0013(19) -0.018(2)
C116 0.070(3) 0.050(3) 0.043(3) 0.008(2) -0.010(2) -0.013(2)
C117 0.104(5) 0.065(3) 0.044(3) 0.013(2) -0.008(3) -0.036(3)
C118 0.083(4) 0.082(4) 0.036(3) -0.002(2) 0.013(2) -0.042(3)
C119 0.060(3) 0.092(4) 0.045(3) -0.010(3) 0.009(2) -0.034(3)
C120 0.056(3) 0.065(3) 0.045(3) -0.004(2) 0.002(2) -0.019(2)
C121 0.037(2) 0.038(2) 0.0224(17) 0.0032(14) -0.0044(14) -0.0085(16)
C122 0.049(2) 0.038(2) 0.042(2) 0.0006(17) -0.0142(18) -0.0028(19)
C123 0.054(3) 0.048(3) 0.051(3) 0.007(2) -0.018(2) 0.001(2)
C124 0.045(2) 0.060(3) 0.041(2) 0.011(2) -0.0160(19) -0.008(2)
C125 0.044(2) 0.052(2) 0.031(2) 0.0046(17) -0.0055(17) -0.014(2)
C126 0.040(2) 0.040(2) 0.0280(19) 0.0036(15) -0.0061(15) -0.0080(17)
C127 0.0351(19) 0.0330(19) 0.0196(16) 0.0048(13) -0.0039(14) -0.0108(15)
C128 0.039(2) 0.0305(18) 0.0244(18) 0.0072(14) -0.0001(15) -0.0066(16)
C129 0.041(2) 0.037(2) 0.0251(18) 0.0029(15) 0.0011(15) -0.0070(17)
C130 0.042(2) 0.033(2) 0.035(2) 0.0051(15) -0.0060(16) -0.0042(17)
C131 0.046(2) 0.0308(19) 0.032(2) 0.0096(15) -0.0042(16) -0.0062(17)
C132 0.039(2) 0.0325(19) 0.0243(18) 0.0078(14) -0.0024(15) -0.0067(16)
C133 0.0336(19) 0.0309(19) 0.0294(19) 0.0093(14) -0.0043(15) -0.0069(15)
C134 0.041(2) 0.0337(19) 0.0273(19) 0.0077(15) 0.0008(15) -0.0088(17)
C135 0.040(2) 0.040(2) 0.036(2) 0.0110(17) 0.0048(17) -0.0057(18)
C136 0.037(2) 0.034(2) 0.047(2) 0.0121(17) -0.0003(17) -0.0122(17)
C137 0.041(2) 0.033(2) 0.041(2) 0.0062(16) -0.0062(17) -0.0064(17)
C138 0.037(2) 0.035(2) 0.032(2) 0.0061(15) -0.0022(15) -0.0069(17)
C139 0.044(2) 0.050(2) 0.0233(19) 0.0041(16) -0.0001(16) -0.002(2)
C140 0.101(4) 0.071(3) 0.042(3) 0.006(2) -0.013(3) 0.039(3)
O1 0.074(3) 0.080(5) 0.069(3) -0.012(4) -0.012(3) -0.007(3)
C141 0.069(4) 0.084(5) 0.071(4) -0.003(4) -0.004(4) -0.010(4)
C142 0.069(5) 0.087(6) 0.082(6) -0.019(5) 0.003(5) -0.004(5)
C143 0.070(4) 0.078(4) 0.062(4) -0.013(3) -0.016(3) -0.014(4)
C144 0.084(6) 0.086(7) 0.075(9) -0.020(6) -0.011(5) -0.037(5)
O5 0.072(4) 0.090(6) 0.070(5) -0.021(5) -0.009(4) -0.010(5)
C157 0.070(5) 0.086(6) 0.069(6) -0.015(5) -0.006(5) -0.003(5)
C158 0.073(9) 0.101(10) 0.075(10) -0.010(9) 0.000(9) -0.004(9)
C159 0.076(5) 0.079(6) 0.067(5) -0.017(5) -0.015(5) -0.014(5)
C160 0.074(9) 0.089(11) 0.064(10) -0.022(9) -0.025(8) -0.011(9)
O2 0.128(5) 0.087(5) 0.094(5) -0.025(4) -0.025(4) 0.020(4)
C145 0.134(7) 0.108(6) 0.108(6) -0.025(5) -0.020(5) 0.012(5)
C146 0.140(8) 0.106(6) 0.103(7) -0.035(5) -0.031(6) 0.023(6)
C147 0.154(7) 0.103(6) 0.109(6) -0.008(6) -0.021(5) 0.033(6)
C148 0.152(7) 0.080(6) 0.098(6) -0.040(5) -0.021(6) 0.017(5)
O6 0.133(7) 0.080(5) 0.124(7) -0.041(5) -0.013(6) -0.019(5)
C161 0.143(8) 0.073(6) 0.104(7) -0.039(6) -0.006(7) -0.005(6)
C162 0.157(9) 0.091(8) 0.113(9) -0.026(7) -0.008(8) 0.006(8)
C163 0.135(8) 0.080(6) 0.115(8) -0.039(6) -0.014(7) -0.017(6)
C164 0.146(8) 0.092(7) 0.120(8) -0.032(7) -0.007(7) -0.012(7)
O8 0.147(8) 0.118(7) 0.123(7) -0.010(6) -0.022(6) 0.007(6)
C169 0.145(8) 0.116(7) 0.117(7) -0.025(6) -0.023(7) 0.015(6)
C170 0.142(8) 0.105(7) 0.106(7) -0.036(6) -0.029(7) 0.023(7)
C171 0.167(8) 0.121(7) 0.128(7) -0.012(7) -0.013(7) 0.015(7)
C172 0.160(7) 0.106(7) 0.117(6) -0.019(6) -0.011(6) 0.019(6)
O9 0.106(6) 0.111(6) 0.090(6) -0.002(5) -0.003(5) 0.003(5)
C173 0.138(7) 0.093(6) 0.116(7) -0.032(6) -0.011(6) -0.013(6)
C174 0.132(8) 0.075(6) 0.112(8) -0.047(6) -0.014(7) -0.020(6)
C175 0.084(5) 0.112(6) 0.082(6) 0.007(6) -0.006(6) -0.003(5)
C176 0.077(5) 0.103(6) 0.078(5) 0.004(5) -0.004(5) 0.003(5)
O3 0.048(3) 0.066(3) 0.058(3) 0.005(2) -0.005(2) 0.001(2)
C149 0.061(4) 0.088(5) 0.057(4) 0.009(4) -0.002(3) 0.008(4)
C150 0.076(4) 0.102(5) 0.072(5) 0.012(4) -0.011(4) -0.006(4)
C151 0.053(4) 0.067(4) 0.041(3) 0.007(3) 0.009(3) -0.010(3)
C152 0.049(4) 0.072(5) 0.048(4) 0.007(3) 0.004(3) -0.012(4)
O4 0.088(4) 0.105(4) 0.105(5) 0.002(3) -0.048(4) 0.013(3)
C153 0.106(5) 0.108(5) 0.111(6) 0.006(4) -0.032(5) 0.012(5)
C154 0.103(6) 0.098(6) 0.110(6) -0.005(5) -0.028(5) 0.018(5)
C155 0.070(4) 0.078(4) 0.088(5) -0.008(4) -0.031(4) 0.020(3)
C156 0.078(5) 0.077(4) 0.095(6) -0.013(5) -0.030(5) 0.012(4)
O7 0.086(5) 0.095(5) 0.103(6) 0.009(5) -0.038(5) 0.014(5)
C165 0.097(6) 0.098(6) 0.107(6) 0.009(5) -0.035(6) 0.013(6)
C166 0.102(7) 0.107(7) 0.111(8) 0.009(6) -0.030(7) 0.015(7)
C167 0.089(5) 0.092(5) 0.102(6) 0.001(5) -0.031(5) 0.016(5)
C168 0.086(7) 0.084(6) 0.097(7) -0.004(6) -0.030(6) 0.017(6)

loop_
_atom_type_symbol
_atom_type_description
_atom_type_scat_dispersion_real
_atom_type_scat_dispersion_imag
_atom_type_scat_source
C C 0.0181 0.0091 'International Tables Vol C Tables 4.2.6.8 and 6.1.1.4'
H H 0.0000 0.0000 'International Tables Vol C Tables 4.2.6.8 and 6.1.1.4'
N N 0.0311 0.0180 'International Tables Vol C Tables 4.2.6.8 and 6.1.1.4'
O O 0.0492 0.0322 'International Tables Vol C Tables 4.2.6.8 and 6.1.1.4'
P P 0.2955 0.4335 'International Tables Vol C Tables 4.2.6.8 and 6.1.1.4'
Cl Cl 0.3639 0.7018 'International Tables Vol C Tables 4.2.6.8 and 6.1.1.4'
Fe Fe -1.1336 3.1974 'International Tables Vol C Tables 4.2.6.8 and 6.1.1.4'
F F 0.0727 0.0534 'International Tables Vol C Tables 4.2.6.8 and 6.1.1.4'
Br Br -0.6763 1.2805 'International Tables Vol C Tables 4.2.6.8 and 6.1.1.4'

loop_
_geom_angle_atom_site_label_1
_geom_angle_atom_site_label_2
_geom_angle_atom_site_label_3
_geom_angle
_geom_angle_site_symmetry_1
_geom_angle_site_symmetry_3
_geom_angle_publ_flag
N4 Fe1 N3 118.18(12) . . ?
N4 Fe1 N1 146.48(13) . . ?
N3 Fe1 N1 80.38(12) . . ?
N4 Fe1 N2 79.70(12) . . ?
N3 Fe1 N2 146.88(12) . . ?
N1 Fe1 N2 72.00(12) . . ?
N4 Fe1 Cl1 98.66(10) . . ?
N3 Fe1 Cl1 101.62(9) . . ?
N1 Fe1 Cl1 104.72(8) . . ?
N2 Fe1 Cl1 102.78(8) . . ?
N4 Fe1 Br1 98.66(10) . . ?
N3 Fe1 Br1 101.62(9) . . ?
N1 Fe1 Br1 104.72(8) . . ?
N2 Fe1 Br1 102.78(8) . . ?
N8 Fe2 N7 117.70(12) . . ?
N8 Fe2 N5 147.29(12) . . ?
N7 Fe2 N5 79.91(12) . . ?
N8 Fe2 N6 79.96(12) . . ?
N7 Fe2 N6 145.08(12) . . ?
N5 Fe2 N6 72.01(11) . . ?
N8 Fe2 Cl2 99.91(9) . . ?
N7 Fe2 Cl2 101.47(9) . . ?
N5 Fe2 Cl2 103.20(8) . . ?
N6 Fe2 Cl2 104.77(7) . . ?
N8 Fe2 Br2 99.91(9) . . ?
N7 Fe2 Br2 101.47(9) . . ?
N5 Fe2 Br2 103.20(8) . . ?
N6 Fe2 Br2 104.77(7) . . ?
N11 Fe3 N12 126.70(11) . . ?
N11 Fe3 N10 151.70(12) . . ?
N12 Fe3 N10 79.94(11) . . ?
N11 Fe3 N9 79.64(11) . . ?
N12 Fe3 N9 150.44(11) . . ?
N10 Fe3 N9 72.30(11) . . ?
N11 Fe3 N13 87.99(11) . . ?
N12 Fe3 N13 85.26(11) . . ?
N10 Fe3 N13 84.76(11) . . ?
N9 Fe3 N13 82.34(11) . . ?
N11 Fe3 Cl3 94.93(8) . . ?
N12 Fe3 Cl3 92.84(8) . . ?
N10 Fe3 Cl3 92.73(8) . . ?
N9 Fe3 Cl3 98.35(8) . . ?
N13 Fe3 Cl3 177.08(8) . . ?
N11 Fe3 Br3 94.93(8) . . ?
N12 Fe3 Br3 92.84(8) . . ?
N10 Fe3 Br3 92.73(8) . . ?
N9 Fe3 Br3 98.35(8) . . ?
N13 Fe3 Br3 177.08(8) . . ?
N3 P1 C11 114.66(18) . . ?
N3 P1 C1 103.92(18) . . ?
C11 P1 C1 107.21(18) . . ?
N3 P1 C17 116.06(17) . . ?
C11 P1 C17 107.41(19) . . ?
C1 P1 C17 106.92(19) . . ?
N4 P2 C29 113.88(18) . . ?
N4 P2 C35 117.1(2) . . ?
C29 P2 C35 106.2(2) . . ?
N4 P2 C10 103.55(18) . . ?
C29 P2 C10 109.30(19) . . ?
C35 P2 C10 106.38(19) . . ?
N7 P3 C63 116.29(16) . . ?
N7 P3 C57 115.23(17) . . ?
C63 P3 C57 107.93(17) . . ?
N7 P3 C47 103.59(16) . . ?
C63 P3 C47 105.31(17) . . ?
C57 P3 C47 107.63(16) . . ?
N8 P4 C81 114.68(17) . . ?
N8 P4 C75 117.03(18) . . ?
C81 P4 C75 105.78(18) . . ?
N8 P4 C56 103.82(17) . . ?
C81 P4 C56 109.49(18) . . ?
C75 P4 C56 105.54(17) . . ?
N11 P5 C103 114.67(18) . . ?
N11 P5 C109 114.72(18) . . ?
C103 P5 C109 107.81(18) . . ?
N11 P5 C93 105.01(16) . . ?
C103 P5 C93 107.18(17) . . ?
C109 P5 C93 106.88(17) . . ?
N12 P6 C127 115.92(16) . . ?
N12 P6 C121 115.26(17) . . ?
C127 P6 C121 107.72(17) . . ?
N12 P6 C102 104.25(17) . . ?
C127 P6 C102 108.96(17) . . ?
C121 P6 C102 103.84(17) . . ?
F3 P7 F2 89.80(17) . . ?
F3 P7 F6 90.77(19) . . ?
F2 P7 F6 90.74(17) . . ?
F3 P7 F1 90.63(18) . . ?
F2 P7 F1 90.10(16) . . ?
F6 P7 F1 178.36(18) . . ?
F3 P7 F5 179.2(2) . . ?
F2 P7 F5 90.19(17) . . ?
F6 P7 F5 90.07(18) . . ?
F1 P7 F5 88.53(17) . . ?
F3 P7 F4 90.06(16) . . ?
F2 P7 F4 179.66(19) . . ?
F6 P7 F4 88.95(15) . . ?
F1 P7 F4 90.21(14) . . ?
F5 P7 F4 89.96(16) . . ?
F10 P8 F7 90.31(18) . . ?
F10 P8 F8 179.62(18) . . ?
F7 P8 F8 89.74(17) . . ?
F10 P8 F12 90.01(16) . . ?
F7 P8 F12 179.6(2) . . ?
F8 P8 F12 89.94(15) . . ?
F10 P8 F9 90.15(16) . . ?
F7 P8 F9 90.37(16) . . ?
F8 P8 F9 90.23(16) . . ?
F12 P8 F9 89.37(14) . . ?
F10 P8 F11 90.41(15) . . ?
F7 P8 F11 90.04(15) . . ?
F8 P8 F11 89.21(14) . . ?
F12 P8 F11 90.22(14) . . ?
F9 P8 F11 179.30(17) . . ?
F14 P9 F14 180.0 . 2_665 ?
F14 P9 F15 89.36(15) . 2_665 ?
F14 P9 F15 90.64(15) 2_665 2_665 ?
F14 P9 F15 90.64(15) . . ?
F14 P9 F15 89.36(15) 2_665 . ?
F15 P9 F15 180.0 2_665 . ?
F14 P9 F13 89.66(14) . 2_665 ?
F14 P9 F13 90.34(14) 2_665 2_665 ?
F15 P9 F13 90.04(13) 2_665 2_665 ?
F15 P9 F13 89.96(13) . 2_665 ?
F14 P9 F13 90.33(14) . . ?
F14 P9 F13 89.67(14) 2_665 . ?
F15 P9 F13 89.96(13) 2_665 . ?
F15 P9 F13 90.04(13) . . ?
F13 P9 F13 180.0 2_665 . ?
F18 P10 F18 180.00(18) 2_556 . ?
F18 P10 F16 90.48(14) 2_556 . ?
F18 P10 F16 89.52(14) . . ?
F18 P10 F16 89.52(14) 2_556 2_556 ?
F18 P10 F16 90.48(14) . 2_556 ?
F16 P10 F16 180.0 . 2_556 ?
F18 P10 F17 90.26(13) 2_556 . ?
F18 P10 F17 89.75(13) . . ?
F16 P10 F17 90.06(12) . . ?
F16 P10 F17 89.94(12) 2_556 . ?
F18 P10 F17 89.74(13) 2_556 2_556 ?
F18 P10 F17 90.26(13) . 2_556 ?
F16 P10 F17 89.94(12) . 2_556 ?
F16 P10 F17 90.06(12) 2_556 2_556 ?
F17 P10 F17 180.0 . 2_556 ?
C5 N1 C1 119.7(3) . . ?
C5 N1 Fe1 120.0(3) . . ?
C1 N1 Fe1 120.3(3) . . ?
C10 N2 C6 119.4(3) . . ?
C10 N2 Fe1 121.0(3) . . ?
C6 N2 Fe1 119.4(3) . . ?
C23 N3 P1 117.2(3) . . ?
C23 N3 Fe1 122.8(2) . . ?
P1 N3 Fe1 118.28(17) . . ?
C41 N4 P2 120.1(3) . . ?
C41 N4 Fe1 120.8(3) . . ?
P2 N4 Fe1 119.15(18) . . ?
C47 N5 C51 119.2(3) . . ?
C47 N5 Fe2 120.7(3) . . ?
C51 N5 Fe2 120.0(2) . . ?
C56 N6 C52 119.1(3) . . ?
C56 N6 Fe2 121.0(3) . . ?
C52 N6 Fe2 119.6(2) . . ?
C69 N7 P3 118.5(3) . . ?
C69 N7 Fe2 122.3(2) . . ?
P3 N7 Fe2 117.32(16) . . ?
C87 N8 P4 117.3(2) . . ?
C87 N8 Fe2 123.7(2) . . ?
P4 N8 Fe2 119.06(17) . . ?
C93 N9 C97 118.6(3) . . ?
C93 N9 Fe3 121.8(2) . . ?
C97 N9 Fe3 119.4(2) . . ?
C102 N10 C98 119.4(3) . . ?
C102 N10 Fe3 120.8(2) . . ?
C98 N10 Fe3 119.8(2) . . ?
C115 N11 P5 116.1(3) . . ?
C115 N11 Fe3 124.8(3) . . ?
P5 N11 Fe3 119.08(16) . . ?
C133 N12 P6 121.0(3) . . ?
C133 N12 Fe3 122.1(2) . . ?
P6 N12 Fe3 116.81(16) . . ?
C139 N13 Fe3 164.6(3) . . ?
N1 C1 C2 121.8(4) . . ?
N1 C1 P1 113.6(3) . . ?
C2 C1 P1 124.6(3) . . ?
C3 C2 C1 118.4(4) . . ?
C2 C3 C4 119.9(4) . . ?
C3 C4 C5 119.3(4) . . ?
N1 C5 C4 120.9(4) . . ?
N1 C5 C6 113.9(3) . . ?
C4 C5 C6 125.2(4) . . ?
N2 C6 C7 121.4(4) . . ?
N2 C6 C5 113.7(3) . . ?
C7 C6 C5 124.9(3) . . ?
C8 C7 C6 119.0(4) . . ?
C7 C8 C9 119.7(4) . . ?
C8 C9 C10 117.8(4) . . ?
N2 C10 C9 122.6(4) . . ?
N2 C10 P2 112.8(3) . . ?
C9 C10 P2 124.6(3) . . ?
C16 C11 C12 119.1(4) . . ?
C16 C11 P1 117.9(3) . . ?
C12 C11 P1 122.8(3) . . ?
C13 C12 C11 120.0(4) . . ?
C14 C13 C12 120.1(4) . . ?
C13 C14 C15 120.3(4) . . ?
C14 C15 C16 120.5(4) . . ?
C11 C16 C15 119.8(4) . . ?
C22 C17 C18 119.7(4) . . ?
C22 C17 P1 119.3(3) . . ?
C18 C17 P1 120.5(3) . . ?
C19 C18 C17 120.3(5) . . ?
C20 C19 C18 120.1(5) . . ?
C19 C20 C21 120.0(4) . . ?
C22 C21 C20 120.1(5) . . ?
C21 C22 C17 119.7(5) . . ?
C28 C23 C24 119.2(4) . . ?
C28 C23 N3 119.8(4) . . ?
C24 C23 N3 120.9(4) . . ?
C23 C24 C25 120.0(5) . . ?
C26 C25 C24 120.0(5) . . ?
C25 C26 C27 120.3(5) . . ?
C26 C27 C28 120.2(6) . . ?
C23 C28 C27 120.2(5) . . ?
C34 C29 C30 119.3(4) . . ?
C34 C29 P2 120.2(3) . . ?
C30 C29 P2 120.1(3) . . ?
C31 C30 C29 119.6(4) . . ?
C32 C31 C30 120.2(4) . . ?
C33 C32 C31 120.4(4) . . ?
C32 C33 C34 119.7(4) . . ?
C33 C34 C29 120.8(4) . . ?
C40 C35 C36 119.1(4) . . ?
C40 C35 P2 120.0(3) . . ?
C36 C35 P2 120.9(4) . . ?
C37 C36 C35 119.8(5) . . ?
C36 C37 C38 121.0(5) . . ?
C37 C38 C39 119.4(5) . . ?
C38 C39 C40 120.5(5) . . ?
C35 C40 C39 120.3(5) . . ?
C42 C41 C46 118.6(4) . . ?
C42 C41 N4 119.2(4) . . ?
C46 C41 N4 122.1(4) . . ?
C41 C42 C43 120.3(5) . . ?
C44 C43 C42 121.1(5) . . ?
C43 C44 C45 119.0(5) . . ?
C44 C45 C46 119.7(5) . . ?
C41 C46 C45 121.1(5) . . ?
N5 C47 C48 122.9(4) . . ?
N5 C47 P3 113.0(3) . . ?
C48 C47 P3 124.1(3) . . ?
C49 C48 C47 117.6(4) . . ?
C50 C49 C48 120.1(4) . . ?
C49 C50 C51 118.8(4) . . ?
N5 C51 C50 121.4(3) . . ?
N5 C51 C52 113.8(3) . . ?
C50 C51 C52 124.8(3) . . ?
N6 C52 C53 121.4(3) . . ?
N6 C52 C51 113.4(3) . . ?
C53 C52 C51 125.2(3) . . ?
C52 C53 C54 119.4(3) . . ?
C55 C54 C53 119.3(4) . . ?
C54 C55 C56 118.4(4) . . ?
N6 C56 C55 122.4(3) . . ?
N6 C56 P4 113.1(3) . . ?
C55 C56 P4 124.5(3) . . ?
C58 C57 C62 119.6(3) . . ?
C58 C57 P3 122.1(3) . . ?
C62 C57 P3 118.3(3) . . ?
C59 C58 C57 120.1(4) . . ?
C58 C59 C60 119.9(4) . . ?
C61 C60 C59 120.8(4) . . ?
C60 C61 C62 119.9(4) . . ?
C61 C62 C57 119.6(4) . . ?
C64 C63 C68 119.5(3) . . ?
C64 C63 P3 121.8(3) . . ?
C68 C63 P3 118.3(3) . . ?
C63 C64 C65 120.3(4) . . ?
C66 C65 C64 119.7(4) . . ?
C67 C66 C65 120.0(4) . . ?
C66 C67 C68 120.6(4) . . ?
C67 C68 C63 119.9(4) . . ?
C70 C69 C74 119.3(4) . . ?
C70 C69 N7 122.0(4) . . ?
C74 C69 N7 118.7(4) . . ?
C71 C70 C69 120.7(5) . . ?
C72 C71 C70 120.3(5) . . ?
C71 C72 C73 119.8(5) . . ?
C72 C73 C74 120.1(5) . . ?
C73 C74 C69 119.8(5) . . ?
C80 C75 C76 119.4(4) . . ?
C80 C75 P4 121.4(3) . . ?
C76 C75 P4 118.9(3) . . ?
C77 C76 C75 119.2(4) . . ?
C78 C77 C76 120.9(5) . . ?
C77 C78 C79 120.1(4) . . ?
C78 C79 C80 120.5(5) . . ?
C79 C80 C75 119.8(4) . . ?
C86 C81 C82 120.7(3) . . ?
C86 C81 P4 121.7(3) . . ?
C82 C81 P4 117.4(3) . . ?
C83 C82 C81 119.0(4) . . ?
C84 C83 C82 120.3(4) . . ?
C85 C84 C83 120.6(4) . . ?
C84 C85 C86 120.3(4) . . ?
C81 C86 C85 119.0(4) . . ?
C92 C87 C88 118.5(4) . . ?
C92 C87 N8 121.7(3) . . ?
C88 C87 N8 119.8(3) . . ?
C87 C88 C89 120.5(4) . . ?
C90 C89 C88 120.9(4) . . ?
C89 C90 C91 119.7(4) . . ?
C90 C91 C92 119.7(4) . . ?
C87 C92 C91 120.7(4) . . ?
N9 C93 C94 123.0(3) . . ?
N9 C93 P5 112.9(3) . . ?
C94 C93 P5 124.0(3) . . ?
C93 C94 C95 118.4(3) . . ?
C96 C95 C94 119.1(4) . . ?
C95 C96 C97 119.3(3) . . ?
N9 C97 C96 121.5(3) . . ?
N9 C97 C98 113.8(3) . . ?
C96 C97 C98 124.7(3) . . ?
N10 C98 C99 121.4(3) . . ?
N10 C98 C97 114.6(3) . . ?
C99 C98 C97 124.0(3) . . ?
C100 C99 C98 118.9(4) . . ?
C99 C100 C101 119.7(3) . . ?
C100 C101 C102 117.9(3) . . ?
N10 C102 C101 122.6(3) . . ?
N10 C102 P6 114.7(2) . . ?
C101 C102 P6 122.7(3) . . ?
C108 C103 C104 119.2(4) . . ?
C108 C103 P5 120.2(3) . . ?
C104 C103 P5 119.7(3) . . ?
C105 C104 C103 120.0(4) . . ?
C106 C105 C104 119.8(4) . . ?
C107 C106 C105 120.9(4) . . ?
C106 C107 C108 119.4(4) . . ?
C103 C108 C107 120.6(4) . . ?
C114 C109 C110 119.3(4) . . ?
C114 C109 P5 119.1(3) . . ?
C110 C109 P5 121.5(3) . . ?
C111 C110 C109 119.6(4) . . ?
C112 C111 C110 120.0(5) . . ?
C113 C112 C111 120.2(4) . . ?
C112 C113 C114 120.4(4) . . ?
C109 C114 C113 120.4(5) . . ?
C116 C115 C120 118.0(4) . . ?
C116 C115 N11 121.0(4) . . ?
C120 C115 N11 121.0(4) . . ?
C115 C116 C117 120.2(5) . . ?
C118 C117 C116 120.9(5) . . ?
C117 C118 C119 119.4(5) . . ?
C120 C119 C118 119.6(5) . . ?
C119 C120 C115 121.9(5) . . ?
C126 C121 C122 119.8(4) . . ?
C126 C121 P6 122.6(3) . . ?
C122 C121 P6 117.6(3) . . ?
C123 C122 C121 120.0(4) . . ?
C124 C123 C122 119.5(4) . . ?
C125 C124 C123 120.7(4) . . ?
C124 C125 C126 120.2(4) . . ?
C121 C126 C125 119.7(4) . . ?
C128 C127 C132 119.7(3) . . ?
C128 C127 P6 122.0(3) . . ?
C132 C127 P6 118.3(3) . . ?
C129 C128 C127 119.8(3) . . ?
C128 C129 C130 120.0(3) . . ?
C131 C130 C129 120.0(4) . . ?
C132 C131 C130 120.3(3) . . ?
C131 C132 C127 120.2(3) . . ?
C138 C133 C134 118.0(3) . . ?
C138 C133 N12 124.1(3) . . ?
C134 C133 N12 117.9(3) . . ?
C135 C134 C133 120.5(4) . . ?
C136 C135 C134 120.9(4) . . ?
C135 C136 C137 119.1(4) . . ?
C136 C137 C138 120.5(4) . . ?
C137 C138 C133 120.9(4) . . ?
N13 C139 C140 179.0(5) . . ?
C141 O1 C143 115.2(9) . . ?
O1 C141 C142 108.5(9) . . ?
O1 C143 C144 109.4(10) . . ?
C157 O5 C159 117.6(17) . . ?
O5 C157 C158 111.9(16) . . ?
C160 C159 O5 112.1(19) . . ?
C145 O2 C147 121.0(10) . . ?
O2 C145 C146 113.6(17) . . ?
O2 C147 C148 120.6(12) . . ?
C161 O6 C163 125.8(15) . . ?
O6 C161 C162 119.8(15) . . ?
O6 C163 C164 140(2) . . ?
C169 O8 C171 126.8(18) . . ?
O8 C169 C170 117(2) . . ?
O8 C171 C172 117.9(19) . . ?
C173 O9 C175 119.9(14) . . ?
O9 C173 C174 107.6(16) . . ?
O9 C175 C176 106.4(14) . . ?
C151 O3 C149 115.1(6) . . ?
O3 C149 C150 111.4(7) . . ?
O3 C151 C152 111.5(6) . . ?
C153 O4 C155 112.9(8) . . ?
O4 C153 C154 109.0(9) . . ?
O4 C155 C156 110.4(8) . . ?
C167 O7 C165 150(2) . . ?
O7 C165 C166 114.7(19) . . ?
O7 C167 C168 126(2) . . ?

loop_
_geom_bond_atom_site_label_1
_geom_bond_atom_site_label_2
_geom_bond_distance
_geom_bond_site_symmetry_2
_geom_bond_publ_flag
Fe1 N4 2.085(3) . ?
Fe1 N3 2.096(3) . ?
Fe1 N1 2.170(3) . ?
Fe1 N2 2.184(3) . ?
Fe1 Cl1 2.4232(9) . ?
Fe1 Br1 2.4232(9) . ?
Fe2 N8 2.079(3) . ?
Fe2 N7 2.098(3) . ?
Fe2 N5 2.173(3) . ?
Fe2 N6 2.178(3) . ?
Fe2 Cl2 2.4239(8) . ?
Fe2 Br2 2.4239(8) . ?
Fe3 N11 2.142(3) . ?
Fe3 N12 2.178(3) . ?
Fe3 N10 2.187(3) . ?
Fe3 N9 2.195(3) . ?
Fe3 N13 2.285(3) . ?
Fe3 Cl3 2.5215(8) . ?
Fe3 Br3 2.5215(8) . ?
P1 N3 1.601(3) . ?
P1 C11 1.792(4) . ?
P1 C1 1.800(4) . ?
P1 C17 1.804(4) . ?
P2 N4 1.591(4) . ?
P2 C29 1.793(4) . ?
P2 C35 1.806(5) . ?
P2 C10 1.824(4) . ?
P3 N7 1.601(3) . ?
P3 C63 1.798(4) . ?
P3 C57 1.807(4) . ?
P3 C47 1.813(4) . ?
P4 N8 1.601(3) . ?
P4 C81 1.801(4) . ?
P4 C75 1.804(4) . ?
P4 C56 1.809(4) . ?
P5 N11 1.578(3) . ?
P5 C103 1.789(4) . ?
P5 C109 1.805(4) . ?
P5 C93 1.818(4) . ?
P6 N12 1.594(3) . ?
P6 C127 1.798(4) . ?
P6 C121 1.809(4) . ?
P6 C102 1.824(4) . ?
P7 F3 1.587(3) . ?
P7 F2 1.589(3) . ?
P7 F6 1.590(3) . ?
P7 F1 1.593(3) . ?
P7 F5 1.599(3) . ?
P7 F4 1.601(2) . ?
P8 F10 1.589(3) . ?
P8 F7 1.594(3) . ?
P8 F8 1.595(3) . ?
P8 F12 1.595(3) . ?
P8 F9 1.603(3) . ?
P8 F11 1.605(3) . ?
P9 F14 1.593(3) . ?
P9 F14 1.593(3) 2_665 ?
P9 F15 1.599(2) 2_665 ?
P9 F15 1.599(2) . ?
P9 F13 1.600(2) 2_665 ?
P9 F13 1.601(2) . ?
P10 F18 1.593(3) 2_556 ?
P10 F18 1.593(3) . ?
P10 F16 1.599(2) . ?
P10 F16 1.599(2) 2_556 ?
P10 F17 1.609(2) . ?
P10 F17 1.609(2) 2_556 ?
N1 C5 1.340(5) . ?
N1 C1 1.357(5) . ?
N2 C10 1.337(5) . ?
N2 C6 1.344(5) . ?
N3 C23 1.439(5) . ?
N4 C41 1.434(5) . ?
N5 C47 1.339(5) . ?
N5 C51 1.346(5) . ?
N6 C56 1.335(5) . ?
N6 C52 1.353(5) . ?
N7 C69 1.439(5) . ?
N8 C87 1.438(5) . ?
N9 C93 1.345(5) . ?
N9 C97 1.352(4) . ?
N10 C102 1.336(5) . ?
N10 C98 1.339(5) . ?
N11 C115 1.460(5) . ?
N12 C133 1.437(5) . ?
N13 C139 1.118(5) . ?
C1 C2 1.390(5) . ?
C2 C3 1.380(6) . ?
C3 C4 1.380(6) . ?
C4 C5 1.396(5) . ?
C5 C6 1.477(6) . ?
C6 C7 1.391(6) . ?
C7 C8 1.385(6) . ?
C8 C9 1.388(6) . ?
C9 C10 1.394(6) . ?
C11 C16 1.376(6) . ?
C11 C12 1.396(6) . ?
C12 C13 1.386(6) . ?
C13 C14 1.359(7) . ?
C14 C15 1.367(7) . ?
C15 C16 1.388(6) . ?
C17 C22 1.393(6) . ?
C17 C18 1.394(6) . ?
C18 C19 1.381(6) . ?
C19 C20 1.380(7) . ?
C20 C21 1.394(7) . ?
C21 C22 1.386(6) . ?
C23 C28 1.373(7) . ?
C23 C24 1.390(6) . ?
C24 C25 1.396(7) . ?
C25 C26 1.356(8) . ?
C26 C27 1.377(9) . ?
C27 C28 1.387(8) . ?
C29 C34 1.387(6) . ?
C29 C30 1.398(6) . ?
C30 C31 1.387(6) . ?
C31 C32 1.384(6) . ?
C32 C33 1.377(7) . ?
C33 C34 1.380(6) . ?
C35 C40 1.381(7) . ?
C35 C36 1.411(6) . ?
C36 C37 1.379(7) . ?
C37 C38 1.380(8) . ?
C38 C39 1.385(8) . ?
C39 C40 1.390(7) . ?
C41 C42 1.375(7) . ?
C41 C46 1.380(7) . ?
C42 C43 1.387(7) . ?
C43 C44 1.369(8) . ?
C44 C45 1.382(8) . ?
C45 C46 1.389(7) . ?
C47 C48 1.388(5) . ?
C48 C49 1.387(6) . ?
C49 C50 1.383(6) . ?
C50 C51 1.392(5) . ?
C51 C52 1.477(5) . ?
C52 C53 1.381(5) . ?
C53 C54 1.385(5) . ?
C54 C55 1.384(5) . ?
C55 C56 1.391(6) . ?
C57 C58 1.392(5) . ?
C57 C62 1.398(5) . ?
C58 C59 1.379(5) . ?
C59 C60 1.384(6) . ?
C60 C61 1.371(6) . ?
C61 C62 1.391(6) . ?
C63 C64 1.389(6) . ?
C63 C68 1.395(5) . ?
C64 C65 1.393(5) . ?
C65 C66 1.386(6) . ?
C66 C67 1.381(7) . ?
C67 C68 1.383(6) . ?
C69 C70 1.384(6) . ?
C69 C74 1.393(6) . ?
C70 C71 1.377(6) . ?
C71 C72 1.376(8) . ?
C72 C73 1.389(8) . ?
C73 C74 1.390(7) . ?
C75 C80 1.394(6) . ?
C75 C76 1.399(6) . ?
C76 C77 1.390(6) . ?
C77 C78 1.371(8) . ?
C78 C79 1.372(8) . ?
C79 C80 1.387(6) . ?
C81 C86 1.384(6) . ?
C81 C82 1.399(6) . ?
C82 C83 1.388(6) . ?
C83 C84 1.375(7) . ?
C84 C85 1.374(7) . ?
C85 C86 1.396(6) . ?
C87 C92 1.382(6) . ?
C87 C88 1.383(5) . ?
C88 C89 1.383(6) . ?
C89 C90 1.365(7) . ?
C90 C91 1.376(7) . ?
C91 C92 1.399(6) . ?
C93 C94 1.383(6) . ?
C94 C95 1.390(5) . ?
C95 C96 1.388(5) . ?
C96 C97 1.392(5) . ?
C97 C98 1.481(5) . ?
C98 C99 1.403(5) . ?
C99 C100 1.374(6) . ?
C100 C101 1.392(6) . ?
C101 C102 1.393(5) . ?
C103 C108 1.394(5) . ?
C103 C104 1.404(5) . ?
C104 C105 1.391(6) . ?
C105 C106 1.388(6) . ?
C106 C107 1.383(6) . ?
C107 C108 1.395(6) . ?
C109 C114 1.378(6) . ?
C109 C110 1.405(6) . ?
C110 C111 1.386(6) . ?
C111 C112 1.382(7) . ?
C112 C113 1.370(8) . ?
C113 C114 1.381(6) . ?
C115 C116 1.392(7) . ?
C115 C120 1.399(7) . ?
C116 C117 1.393(7) . ?
C117 C118 1.382(9) . ?
C118 C119 1.390(9) . ?
C119 C120 1.376(7) . ?
C121 C126 1.387(6) . ?
C121 C122 1.394(6) . ?
C122 C123 1.389(6) . ?
C123 C124 1.386(7) . ?
C124 C125 1.370(6) . ?
C125 C126 1.390(6) . ?
C127 C128 1.393(5) . ?
C127 C132 1.398(5) . ?
C128 C129 1.393(5) . ?
C129 C130 1.395(5) . ?
C130 C131 1.382(6) . ?
C131 C132 1.380(5) . ?
C133 C138 1.395(6) . ?
C133 C134 1.402(5) . ?
C134 C135 1.393(6) . ?
C135 C136 1.379(6) . ?
C136 C137 1.386(6) . ?
C137 C138 1.391(6) . ?
C139 C140 1.463(6) . ?
O1 C141 1.397(10) . ?
O1 C143 1.426(10) . ?
C141 C142 1.493(11) . ?
C143 C144 1.444(13) . ?
O5 C157 1.397(14) . ?
O5 C159 1.442(15) . ?
C157 C158 1.499(15) . ?
C159 C160 1.439(17) . ?
O2 C145 1.402(12) . ?
O2 C147 1.410(12) . ?
C145 C146 1.506(14) . ?
C147 C148 1.440(14) . ?
O6 C161 1.344(13) . ?
O6 C163 1.351(14) . ?
C161 C162 1.462(15) . ?
C163 C164 1.356(16) . ?
O8 C169 1.364(14) . ?
O8 C171 1.407(14) . ?
C169 C170 1.498(16) . ?
C171 C172 1.440(16) . ?
O9 C173 1.410(14) . ?
O9 C175 1.415(14) . ?
C173 C174 1.487(16) . ?
C175 C176 1.436(15) . ?
O3 C151 1.413(9) . ?
O3 C149 1.418(9) . ?
C149 C150 1.468(12) . ?
C151 C152 1.470(10) . ?
O4 C153 1.394(10) . ?
O4 C155 1.447(10) . ?
C153 C154 1.509(12) . ?
C155 C156 1.487(12) . ?
O7 C167 1.358(14) . ?
O7 C165 1.373(14) . ?
C165 C166 1.486(16) . ?
C167 C168 1.422(16) . ?
